data_1571876
loop_
_publ_author_name
'Carroll, Robert C.'
'Coles, Simon J.'

_publ_section_title
;
 Statistical optimization of guest uptake in crystalline sponges: grading
 structural outcomes.
;
_journal_coeditor_code LT5068
_journal_issue 4
_journal_name_full IUCrJ
_journal_paper_doi 10.1107/S2052252524004871
_journal_volume 11
_journal_year 2024
_chemical_formula_moiety 'C72 H48 I12 N24 Zn6, 0.915(C15 H16 O3), 1.065(C6 H12)'
_chemical_formula_sum 'C92.12 H75.43 I12 N24 O2.75 Zn6'
_chemical_formula_weight 3477.60
_chemical_name_systematic
; (2',6'-dimethoxy-[1,1'-biphenyl]-2-yl)methanol 
(absorbed in crystalline sponge)
;
_space_group_crystal_system monoclinic
_space_group_IT_number 13
_space_group_name_Hall '-P 2yac'
_space_group_name_H-M_alt 'P 1 2/n 1'
_atom_sites_solution_hydrogens geom
_atom_sites_solution_primary dual
_audit_creation_date 2024-01-23
_audit_creation_method
;
Olex2 1.5-alpha
(compiled 2023.11.24 svn.r209d9fb2 for OlexSys, GUI svn.r6869)
;
_cell_angle_alpha 90
_cell_angle_beta 102.171(2)
_cell_angle_gamma 90
_cell_formula_units_Z 4
_cell_length_a 31.6878(7)
_cell_length_b 14.9984(3)
_cell_length_c 34.4068(8)
_cell_measurement_reflns_used 25249
_cell_measurement_temperature 100(2)
_cell_measurement_theta_max 72.6560
_cell_measurement_theta_min 2.6200
_cell_volume 15984.8(6)
_computing_cell_refinement 'CrysAlisPro 1.171.41.89a (Rigaku OD, 2020)'
_computing_data_collection 'CrysAlisPro 1.171.41.89a (Rigaku OD, 2020)'
_computing_data_reduction 'CrysAlisPro 1.171.41.89a (Rigaku OD, 2020)'
_computing_molecular_graphics 'Olex2 1.5-alpha (Dolomanov et al., 2009)'
_computing_publication_material 'Olex2 1.5-alpha (Dolomanov et al., 2009)'
_computing_structure_refinement 'SHELXL 2016/6 (Sheldrick, 2015)'
_computing_structure_solution 'SHELXT 2018/2 (Sheldrick, 2018)'
_diffrn_ambient_temperature 100(2)
_diffrn_detector 'hybrid pixel array detector'
_diffrn_detector_area_resol_mean 10
_diffrn_detector_dtime 0.000
_diffrn_detector_type 'Rigaku, HyPix 6000HE'
_diffrn_measured_fraction_theta_full 0.998
_diffrn_measured_fraction_theta_max 0.998
_diffrn_measurement_details
;
List of Runs (angles in degrees, time in seconds):

  # Type    Start    End  Width  t~exp~   \w     \q     \k     \f   Frames
--------------------------------------------------------------------------
  1  \w   -174.00 -90.00   0.50    3.00    -- -103.00 -24.00 176.00  168
  2  \w    -69.00 -30.00   0.50    3.00    -- -103.00  61.00 -30.00   78
  3  \w   -174.00 -89.00   0.50    3.00    -- -103.00 -15.00-120.00  170
  4  \w    -69.00 -30.00   0.50    3.00    -- -103.00  61.00   0.00   78
  5  \w     89.00 175.00   0.50    3.00    --  101.75  24.00 -18.00  172
  6  \w     29.00 108.00   0.50    3.00    --  101.75 -77.00  60.00  158
  7  \w     29.00  73.00   0.50    3.00    --  101.75 -61.00-120.00   88
  8  \w     29.00  73.00   0.50    3.00    --  101.75 -61.00-150.00   88
  9  \w     29.00  73.00   0.50    3.00    --  101.75 -61.00  90.00   88
 10  \w     29.00  73.00   0.50    3.00    --  101.75 -61.00   0.00   88
 11  \w     29.00  73.00   0.50    3.00    --  101.75 -61.00  60.00   88
 12  \w     29.00  73.00   0.50    3.00    --  101.75 -61.00 -90.00   88
 13  \w     29.00 108.00   0.50    3.00    --  101.75 -77.00 -30.00  158
 14  \w     29.00 108.00   0.50    3.00    --  101.75 -77.00  30.00  158
 15  \w     29.00  73.00   0.50    3.00    --  101.75 -61.00 -30.00   88
 16  \w     29.00  73.00   0.50    3.00    --  101.75 -61.00 150.00   88
 17  \w     29.00  73.00   0.50    3.00    --  101.75 -61.00-180.00   88
 18  \w    -28.00  28.00   0.50    0.50    --  -46.36  24.00 -18.00  112
 19  \w   -120.00 -34.00   0.50    0.50    --  -46.36 -24.00 176.00  172
 20  \w     34.00 121.00   0.50    0.50    --   46.36  24.00 -18.00  174
 21  \w    -28.00  32.00   0.50    0.50    --   46.36 -24.00 176.00  120
 22  \w     23.00  94.00   0.50    0.50    --   46.36-125.00-120.00  142
 23  \w    -28.00  28.00   0.50    0.50    --   46.36 -19.00  30.00  112
;
_diffrn_measurement_device 'four-circle diffractometer'
_diffrn_measurement_device_details 'Rigaku Oxford Difffraction, UG2 \k goniometer'
_diffrn_measurement_device_type
; Rigaku 007HF equipped with Varimax confocal mirrors and a UG2 goniometer
 and HyPix 6000HE detector
;
_diffrn_measurement_method 'profile data from \w-scans'
_diffrn_measurement_specimen_support 'MiTeGen loops'
_diffrn_orient_matrix_type 'CrysAlisPro convention (1999,Acta A55,543-557)'
_diffrn_orient_matrix_UB_11 0.0496691000
_diffrn_orient_matrix_UB_12 0.0059855000
_diffrn_orient_matrix_UB_13 0.0098652000
_diffrn_orient_matrix_UB_21 -0.0006929000
_diffrn_orient_matrix_UB_22 0.0320285000
_diffrn_orient_matrix_UB_23 -0.0427064000
_diffrn_orient_matrix_UB_31 -0.0028692000
_diffrn_orient_matrix_UB_32 0.0972998000
_diffrn_orient_matrix_UB_33 0.0133871000
_diffrn_radiation_collimation 0.3
_diffrn_radiation_monochromator 'Varimax focusing mirrors'
_diffrn_radiation_probe x-ray
_diffrn_radiation_type 'Cu K\a'
_diffrn_radiation_wavelength 1.54184
_diffrn_reflns_av_R_equivalents 0.0483
_diffrn_reflns_av_unetI/netI 0.0328
_diffrn_reflns_Laue_measured_fraction_full 0.998
_diffrn_reflns_Laue_measured_fraction_max 0.998
_diffrn_reflns_limit_h_max 38
_diffrn_reflns_limit_h_min -38
_diffrn_reflns_limit_k_max 18
_diffrn_reflns_limit_k_min -7
_diffrn_reflns_limit_l_max 41
_diffrn_reflns_limit_l_min -41
_diffrn_reflns_number 136060
_diffrn_reflns_point_group_measured_fraction_full 0.998
_diffrn_reflns_point_group_measured_fraction_max 0.998
_diffrn_reflns_theta_full 67.684
_diffrn_reflns_theta_max 68.251
_diffrn_reflns_theta_min 2.133
_diffrn_source 'Rotating anode'
_diffrn_source_current 30.0
_diffrn_source_power 1.2
_diffrn_source_target Cu
_diffrn_source_type 'Rigaku 007 HF'
_diffrn_source_voltage 40.0
_exptl_absorpt_coefficient_mu 19.505
_exptl_absorpt_correction_T_max 0.341
_exptl_absorpt_correction_T_min 0.096
_exptl_absorpt_correction_type analytical
_exptl_absorpt_process_details
;
CrysAlisPro 1.171.41.89a (Rigaku Oxford Diffraction, 2020)
Analytical numeric absorption correction using a multifaceted crystal
model based on expressions derived by R.C. Clark & J.S. Reid.
(Clark, R. C. & Reid, J. S. (1995). Acta Cryst. A51, 887-897)
Empirical absorption correction using spherical harmonics,
implemented in SCALE3 ABSPACK scaling algorithm.
;
_exptl_crystal_colour 'light yellow'
_exptl_crystal_colour_modifier light
_exptl_crystal_colour_primary yellow
_exptl_crystal_density_diffrn 1.445
_exptl_crystal_description block
_exptl_crystal_F_000 6536
_exptl_crystal_size_max 0.23
_exptl_crystal_size_mid 0.17
_exptl_crystal_size_min 0.07
_refine_diff_density_max 1.508
_refine_diff_density_min -0.877
_refine_diff_density_rms 0.196
_refine_ls_extinction_method none
_refine_ls_goodness_of_fit_ref 1.095
_refine_ls_hydrogen_treatment constr
_refine_ls_matrix_type full
_refine_ls_number_parameters 1640
_refine_ls_number_reflns 29217
_refine_ls_number_restraints 803
_refine_ls_restrained_S_all 1.083
_refine_ls_R_factor_all 0.1037
_refine_ls_R_factor_gt 0.0874
_refine_ls_shift/su_max 0.001
_refine_ls_shift/su_mean 0.000
_refine_ls_structure_factor_coef Fsqd
_refine_ls_weighting_details 'w=1/[\s^2^(Fo^2^)+(0.1174P)^2^+120.3981P] where P=(Fo^2^+2Fc^2^)/3'
_refine_ls_weighting_scheme calc
_refine_ls_wR_factor_gt 0.2576
_refine_ls_wR_factor_ref 0.2691
_reflns_Friedel_coverage 0.000
_reflns_number_gt 22340
_reflns_number_total 29217
_reflns_threshold_expression 'I > 2\s(I)'
_cod_data_source_file lt5068.cif
_cod_data_source_block 50_10_96a
_cod_database_code 1571876
_shelx_shelxl_version_number 2016/6
_chemical_oxdiff_formula '(Zn3 I6 N12 H24 C36) (C15 H16 O3)2 (C6 H12)2'
_chemical_oxdiff_usercomment JP-9300-04
_shelx_space_group_comment
;
The symmetry employed for this shelxl refinement is uniquely defined
by the following loop, which should always be used as a source of
symmetry information in preference to the above space-group names.
They are only intended as comments.
;
_shelx_estimated_absorpt_t_max 0.342
_shelx_estimated_absorpt_t_min 0.094
_olex2_refinement_description
;
1. Fixed Uiso
 At 1.2 times of:
  All C(H) groups, All C(H,H) groups
 At 1.5 times of:
  All C(H,H,H) groups, All O(H) groups
2. Restrained distances
 C7B-C4B
 1.5 with sigma of 0.02
 C5B-C13B
 1.51 with sigma of 0.02
 O1B-C13B = O2B-C14B = O3B-C15B
 1.43 with sigma of 0.02
 O2A-C8A = O3A-C12A
 1.37 with sigma of 0.02
 O2B-C8B = O3B-C12B
 1.37 with sigma of 0.02
 C809-C808 = C809-C810 = C808-C807 = C807-C812 = C812-C811 = C811-C810
 1.54 with sigma of 0.02
 C816-C815 = C816-C817 = C815-C814 = C814-C813 = C813-C818 = C818-C817
 1.54 with sigma of 0.02
 C802-C801 = C802-C803 = C801-C806 = C806-C805 = C805-C804 = C804-C803
 1.54 with sigma of 0.02
 C822-C821 = C822-C823 = C821-C820 = C820-C819 = C819-C824 = C824-C823
 1.54 with sigma of 0.02
 C5B-O1B
 2.4 with sigma of 0.04
 C12A-C15A
 2.4 with sigma of 0.02
 O1A-C5A
 2.4 with sigma of 0.04
 C8B-C14B
 2.4 with sigma of 0.02
 C809-C807 = C809-C811 = C808-C812 = C807-C811 = C812-C810
 2.54 with sigma of 0.04
 C816-C814 = C816-C818 = C815-C813 = C814-C818 = C813-C817
 2.54 with sigma of 0.04
 C802-C806 = C802-C804 = C801-C805 = C806-C804 = C805-C803
 2.54 with sigma of 0.04
 C822-C820 = C822-C824 = C821-C819 = C820-C824 = C819-C823
 2.54 with sigma of 0.04
 C2A-C1A \\sim C3A-C2A \\sim C4A-C3A \\sim C5A-C4A \\sim C6A-C5A \\sim C6A-C1A
 with sigma of 0.02
 C8A-C7A \\sim C9A-C8A \\sim C9A-C10A \\sim C11A-C10A \\sim C12A-C11A \\sim
C7A-C12A
 with sigma of 0.02
 C1A-C3A \\sim C2A-C4A \\sim C3A-C5A \\sim C4A-C6A \\sim C5A-C1A \\sim C6A-C2A
 with sigma of 0.04
 C3B-C7B \\sim C7B-C5B
 with sigma of 0.04
 C7A-C9A \\sim C8A-C10A \\sim C9A-C11A \\sim C10A-C12A \\sim C11A-C7A \\sim
C12A-C8A
 with sigma of 0.04
 C8B-C4B \\sim C4B-C12B
 with sigma of 0.04
 O1A-C13A \\sim O2A-C14A \\sim O3A-C15A
 with sigma of 0.02
 C5A-C13A \\sim C7A-C4A
 with sigma of 0.02
 N306-C314 \\sim N306-C414
 with sigma of 0.02
 C316-C315 \\sim C316-C415
 with sigma of 0.02
 C315-C314 \\sim C415-C414
 with sigma of 0.02
 N306-C315 \\sim N306-C415
 with sigma of 0.04
 C316-C314 \\sim C316-C414
 with sigma of 0.04
 C809-C808 \\sim C808-C807 \\sim C807-C812 \\sim C812-C811 \\sim C811-C810
\\sim C810-C809
 with sigma of 0.02
 C809-C811 \\sim C807-C811 \\sim C808-C810 \\sim C808-C812 \\sim C812-C810
\\sim C809-C807
 with sigma of 0.04
 C816-C815 \\sim C815-C814 \\sim C814-C813 \\sim C813-C818 \\sim C818-C817
\\sim C817-C816
 with sigma of 0.02
 C816-C818 \\sim C814-C818 \\sim C815-C817 \\sim C815-C813 \\sim C813-C817
\\sim C816-C814
 with sigma of 0.04
 C802-C801 \\sim C801-C806 \\sim C806-C805 \\sim C805-C804 \\sim C804-C803
\\sim C803-C802
 with sigma of 0.02
 C802-C804 \\sim C806-C804 \\sim C801-C803 \\sim C801-C805 \\sim C805-C803
\\sim C802-C806
 with sigma of 0.04
 C822-C821 \\sim C821-C820 \\sim C820-C819 \\sim C819-C824 \\sim C824-C823
\\sim C823-C822
 with sigma of 0.02
 C822-C824 \\sim C820-C824 \\sim C821-C823 \\sim C821-C819 \\sim C819-C823
\\sim C822-C820
 with sigma of 0.04
3. Restrained planarity
 O2B, C8B, C7B, C12B, O3B
 with sigma of 0.1
 C6B, C5B, C4B, C13B
 with sigma of 0.1
4. Uiso/Uaniso restraints and constraints
I308 \\sim I408 \\sim Zn34 \\sim Zn44 \\sim I307 \\sim I407: within 2A with
sigma of 0.04 and sigma for terminal atoms of 0.08 within 2A
O2A \\sim O3A \\sim C12A \\sim C15A \\sim C7A \\sim C11A \\sim C4A \\sim C8A
\\sim C10A \\sim C3A \\sim C5A \\sim C9A \\sim C2A \\sim C6A \\sim C13A \\sim
C14A \\sim C1A \\sim O1A: within 1.7A with sigma of 0.04 and sigma for terminal
atoms of 0.08 within 1.7A
C12B \\sim C4B \\sim C3B \\sim C5B \\sim C7B \\sim C2B \\sim C6B \\sim C13B
\\sim C8B \\sim C1B \\sim O1B \\sim O2B \\sim C9B \\sim C11B \\sim O3B \\sim
C14B \\sim C10B \\sim C15B: within 2A with sigma of 0.04 and sigma for terminal
atoms of 0.08 within 2A
C809 \\sim C808 \\sim C807 \\sim C812 \\sim C811 \\sim C810: within 2A with
sigma of 0.04 and sigma for terminal atoms of 0.08 within 2A
C816 \\sim C815 \\sim C814 \\sim C813 \\sim C818 \\sim C817: within 2A with
sigma of 0.04 and sigma for terminal atoms of 0.08 within 2A
C802 \\sim C801 \\sim C806 \\sim C805 \\sim C804 \\sim C803: within 2A with
sigma of 0.04 and sigma for terminal atoms of 0.08 within 2A
C822 \\sim C821 \\sim C820 \\sim C819 \\sim C824 \\sim C823: within 2A with
sigma of 0.04 and sigma for terminal atoms of 0.08 within 2A
Uanis(C414) = Uanis(C415) = Uanis(C315) = Uanis(C314)
5. Rigid body (RIGU) restrains
 I407, I408, Zn44, Zn34, I308, I307
 with sigma for 1-2 distances of 0.004 and sigma for 1-3 distances of 0.004
 C12B, C4B, C3B, C5B, C7B, C2B, C6B, C13B, C8B, C1B, O1B, O2B, C9B, C11B, O3B,
 C14B, C10B, C15B
 with sigma for 1-2 distances of 0.004 and sigma for 1-3 distances of 0.004
 C809, C808, C807, C812, C811, C810
 with sigma for 1-2 distances of 0.004 and sigma for 1-3 distances of 0.004
 C816, C815, C814, C813, C818, C817
 with sigma for 1-2 distances of 0.004 and sigma for 1-3 distances of 0.004
 C802, C801, C806, C805, C804, C803
 with sigma for 1-2 distances of 0.004 and sigma for 1-3 distances of 0.004
 C822, C821, C820, C819, C824, C823
 with sigma for 1-2 distances of 0.004 and sigma for 1-3 distances of 0.004
6. Others
 Sof(I311)=Sof(Zn36)=Sof(I312)=1-FVAR(1)
 Sof(I411)=Sof(I412)=Sof(Zn46)=FVAR(1)
 Sof(I406)=Sof(Zn43)=Sof(I405)=1-FVAR(2)
 Sof(I305)=Sof(I306)=Sof(Zn33)=FVAR(2)
 Sof(Zn35)=Sof(I310)=Sof(I309)=1-FVAR(3)
 Sof(I409)=Sof(I410)=Sof(Zn45)=FVAR(3)
 Sof(I402)=Sof(Zn41)=Sof(I401)=1-FVAR(4)
 Sof(I302)=Sof(I301)=Sof(Zn31)=FVAR(4)
 Sof(Zn42)=Sof(I403)=Sof(I404)=1-FVAR(5)
 Sof(I304)=Sof(I303)=Sof(Zn32)=FVAR(5)
 Sof(Zn34)=Sof(I308)=Sof(I307)=1-FVAR(6)
 Sof(I407)=Sof(I408)=Sof(Zn44)=FVAR(6)
 Sof(C415)=Sof(H415)=Sof(C414)=Sof(H414)=1-FVAR(7)
 Sof(C315)=Sof(H315)=Sof(C314)=Sof(H314)=FVAR(7)
 Fixed Sof: O3A(0.74122) O2A(0.74122) O1A(0.74122) H1AA(0.74122) C4A(0.74122)
 C3A(0.74122) H3A(0.74122) C7A(0.74122) C5A(0.74122) C1A(0.74122) H1A(0.74122)
 C2A(0.74122) H2A(0.74122) C8A(0.74122) C6A(0.74122) H6A(0.74122) C12A(0.74122)
 C10A(0.74122) H10A(0.74122) C11A(0.74122) H11A(0.74122) C14A(0.74122)
 H14A(0.74122) H14B(0.74122) H14C(0.74122) C13A(0.74122) H13A(0.74122)
 H13B(0.74122) C9A(0.74122) H9A(0.74122) C15A(0.74122) H15A(0.74122)
 H15B(0.74122) H15C(0.74122) C4B(0.17405) C3B(0.17405) H3B(0.17405)
 C2B(0.17405) H2B(0.17405) C1B(0.17405) H1B(0.17405) C6B(0.17405) H6B(0.17405)
 C5B(0.17405) O2B(0.17405) C7B(0.17405) C8B(0.17405) C9B(0.17405) H9B(0.17405)
 C10B(0.17405) H10B(0.17405) C11B(0.17405) H11B(0.17405) C12B(0.17405)
 O3B(0.17405) C809(0.27802) H80A(0.27802) H80B(0.27802) C808(0.27802)
 H80C(0.27802) H80D(0.27802) C807(0.27802) H80E(0.27802) H80F(0.27802)
 C812(0.27802) H81A(0.27802) H81B(0.27802) C811(0.27802) H81C(0.27802)
 H81D(0.27802) C810(0.27802) H81E(0.27802) H81F(0.27802) C816(0.28464)
 H81G(0.28464) H81H(0.28464) C815(0.28464) H81I(0.28464) H81J(0.28464)
 C814(0.28464) H81K(0.28464) H81L(0.28464) C813(0.28464) H81M(0.28464)
 H81N(0.28464) C818(0.28464) H81O(0.28464) H81P(0.28464) C817(0.28464)
 H81Q(0.28464) H81R(0.28464) C802(0.29178) H80G(0.29178) H80H(0.29178)
 C801(0.29178) H80I(0.29178) H80J(0.29178) C806(0.29178) H80K(0.29178)
 H80L(0.29178) C805(0.29178) H80M(0.29178) H80N(0.29178) C804(0.29178)
 H80O(0.29178) H80P(0.29178) C803(0.29178) H80Q(0.29178) H80R(0.29178)
 C822(0.21088) H82A(0.21088) H82B(0.21088) C821(0.21088) H82C(0.21088)
 H82D(0.21088) C820(0.21088) H82E(0.21088) H82F(0.21088) C819(0.21088)
 H81S(0.21088) H81T(0.21088) C824(0.21088) H82G(0.21088) H82H(0.21088)
 C823(0.21088) H82I(0.21088) H82J(0.21088) O1B(0.17405) H1BA(0.17405)
 C13B(0.17405) H13C(0.17405) H13D(0.17405) C15B(0.17405) H15D(0.17405)
 H15E(0.17405) H15F(0.17405) C14B(0.17405) H14D(0.17405) H14E(0.17405)
 H14F(0.17405)
 Fixed Uiso: C802(0.08) C801(0.08) C806(0.08) C805(0.08) C804(0.08) C803(0.08)
 C822(0.08) C821(0.08) C820(0.08) C819(0.08) C824(0.08) C823(0.08)
7.a Secondary CH2 refined with riding coordinates:
 C13A(H13A,H13B), C809(H80A,H80B), C808(H80C,H80D), C807(H80E,H80F), C812(H81A,
 H81B), C811(H81C,H81D), C810(H81E,H81F), C816(H81G,H81H), C815(H81I,H81J),
 C814(H81K,H81L), C813(H81M,H81N), C818(H81O,H81P), C817(H81Q,H81R), C802(H80G,
 H80H), C801(H80I,H80J), C806(H80K,H80L), C805(H80M,H80N), C804(H80O,H80P),
 C803(H80Q,H80R), C822(H82A,H82B), C821(H82C,H82D), C820(H82E,H82F), C819(H81S,
 H81T), C824(H82G,H82H), C823(H82I,H82J), C13B(H13C,H13D)
7.b Aromatic/amide H refined with riding coordinates:
 C320(H320), C313(H313), C351(H351), C335(H335), C331(H331), C328(H328),
 C349(H349), C350(H350), C336(H336), C333(H333), C329(H329), C319(H319),
 C348(H348), C353(H353), C312(H312), C358(H358), C369(H369), C317(H317),
 C330(H330), C332(H332), C322(H322), C340(H340), C310(H310), C367(H367),
 C3A(H3A), C354(H354), C356(H356), C355(H355), C359(H359), C337(H337),
 C323(H323), C311(H311), C364(H364), C365(H365), C338(H338), C366(H366),
 C368(H368), C318(H318), C341(H341), C1A(H1A), C302(H302), C346(H346), C2A(H2A),
  C301(H301), C372(H372), C6A(H6A), C371(H371), C347(H347), C305(H305),
 C304(H304), C10A(H10A), C11A(H11A), C9A(H9A), C315(H315), C314(H314),
 C415(H415), C414(H414), C3B(H3B), C2B(H2B), C1B(H1B), C6B(H6B), C9B(H9B),
 C10B(H10B), C11B(H11B)
7.c Fitted hexagon refined as free rotating group:
 C4B(C3B,C2B,C1B,C6B,C5B), C7B(C8B,C9B,C10B,C11B,C12B)
7.d Tetrahedral OH refined with riding coordinates:
 O1A(H1AA), O1B(H1BA)
7.e Idealised Me refined with everything fixed:
 C14A(H14A,H14B,H14C), C15A(H15A,H15B,H15C), C15B(H15D,H15E,H15F), C14B(H14D,
 H14E,H14F)
;
_olex2_date_sample_data_collection 2022-05-30
_olex2_date_sample_submission 2022-05-30
_olex2_submission_original_sample_id 50_10_96a
_olex2_submission_special_instructions 'No special instructions were received'
_oxdiff_exptl_absorpt_empirical_details
;
Empirical correction (ABSPACK) includes:
- Absorption correction using spherical harmonics
- Frame scaling
- Detector area scaling
- B-factor correction
;
_oxdiff_exptl_absorpt_empirical_full_max 2.689
_oxdiff_exptl_absorpt_empirical_full_min 0.350

loop_
_space_group_symop_operation_xyz
'x, y, z'
'-x+1/2, y, -z+1/2'
'-x, -y, -z'
'x-1/2, -y, z-1/2'

loop_
_atom_site_label
_atom_site_type_symbol
_atom_site_fract_x
_atom_site_fract_y
_atom_site_fract_z
_atom_site_U_iso_or_equiv
_atom_site_adp_type
_atom_site_occupancy
_atom_site_site_symmetry_order
_atom_site_calc_flag
_atom_site_refinement_flags_posn
_atom_site_refinement_flags_adp
_atom_site_refinement_flags_occupancy
_atom_site_disorder_assembly
_atom_site_disorder_group
I411 I 0.4210(12) 0.0094(11) 0.1414(9) 0.114(6) Uani 0.31(4) 1 d . . P A 1
I305 I 0.1213(3) -0.3839(6) 0.2606(3) 0.120(3) Uani 0.54(2) 1 d . . P B 1
I407 I 0.2224(3) 0.4548(4) 0.4072(4) 0.215(6) Uani 0.382(14) 1 d . U P C 1
I408 I 0.3303(4) 0.4566(6) 0.5067(3) 0.239(7) Uani 0.382(14) 1 d . U P C 1
I302 I 0.29639(7) -0.01957(14) 0.99054(8) 0.0709(8) Uani 0.611(10) 1 d . . P D 1
I304 I 0.3931(3) -0.4862(4) 0.6384(2) 0.190(5) Uani 0.57(2) 1 d . . P E 1
I306 I 0.0681(3) -0.4774(6) 0.3646(4) 0.171(3) Uani 0.54(2) 1 d . . P B 1
I303 I 0.4982(3) -0.3443(8) 0.59997(19) 0.173(4) Uani 0.57(2) 1 d . . P E 1
I409 I 0.6426(2) 0.8982(5) 0.27325(19) 0.066(2) Uani 0.274(15) 1 d . . P F 1
I412 I 0.5135(5) 0.182(2) 0.0987(8) 0.161(6) Uani 0.31(4) 1 d . . P A 1
I301 I 0.19976(7) -0.09508(15) 0.88333(8) 0.0852(9) Uani 0.611(10) 1 d . . P D 1
I410 I 0.56756(19) 0.9985(4) 0.36191(16) 0.065(2) Uani 0.274(15) 1 d . . P F 1
Zn33 Zn 0.0921(3) -0.3570(8) 0.3247(4) 0.099(4) Uani 0.54(2) 1 d . . P B 1
Zn32 Zn 0.4286(3) -0.3488(4) 0.6228(3) 0.085(4) Uani 0.57(2) 1 d . . P E 1
Zn46 Zn 0.4477(10) 0.162(2) 0.1245(10) 0.081(7) Uani 0.31(4) 1 d . . P A 1
Zn45 Zn 0.6040(5) 0.8822(12) 0.3302(5) 0.048(3) Uani 0.274(15) 1 d . . P F 1
Zn44 Zn 0.2951(5) 0.4016(6) 0.4390(4) 0.141(6) Uani 0.382(14) 1 d . U P C 1
Zn31 Zn 0.27312(14) -0.1135(4) 0.92860(16) 0.0594(10) Uani 0.611(10) 1 d . . P D 1
N308 N 0.2708(2) -0.1891(4) 0.4618(2) 0.0487(18) Uani 1 1 d . . . . .
N316 N 0.4822(3) 0.4826(5) 0.2792(2) 0.054(2) Uani 1 1 d . . . . .
N309 N 0.3104(3) -0.0569(5) 0.4795(2) 0.054(2) Uani 1 1 d . . . . .
N310 N 0.2517(2) -0.0586(5) 0.4240(2) 0.0491(18) Uani 1 1 d . . . . .
N304 N 0.4630(3) -0.0246(5) 0.7720(2) 0.058(2) Uani 1 1 d . . . . .
N320 N 0.2753(3) 0.2987(5) -0.0214(3) 0.061(2) Uani 1 1 d . . . . .
N305 N 0.5437(3) 0.2555(6) 0.8140(3) 0.066(3) Uani 1 1 d . . . . .
N311 N 0.2915(3) 0.2650(5) 0.4412(3) 0.066(2) Uani 1 1 d . . . . .
N314 N 0.4262(3) 0.4007(6) 0.2984(2) 0.057(2) Uani 1 1 d . . . . .
N312 N 0.1407(3) -0.2832(5) 0.3618(3) 0.066(3) Uani 1 1 d . . . . .
N315 N 0.4517(3) 0.5332(5) 0.3327(3) 0.059(2) Uani 1 1 d . . . . .
N321 N 0.3109(3) 0.4376(5) -0.0050(3) 0.062(2) Uani 1 1 d . . . . .
N322 N 0.2542(3) 0.4253(6) -0.0617(3) 0.064(2) Uani 1 1 d . . . . .
N303 N 0.4331(3) 0.0238(6) 0.8259(3) 0.063(2) Uani 1 1 d . . . . .
N307 N 0.3849(3) -0.2794(5) 0.5786(3) 0.070(3) Uani 1 1 d . . . . .
N318 N 0.4537(3) 0.2328(6) 0.1805(3) 0.063(2) Uani 1 1 d . . . . .
N323 N 0.2803(4) 0.7518(6) -0.0563(3) 0.075(3) Uani 1 1 d . . . . .
N313 N 0.3404(4) 0.4210(6) 0.4039(3) 0.074(3) Uani 1 1 d . . . . .
C324 C 0.3028(3) -0.1418(5) 0.4845(3) 0.047(2) Uani 1 1 d . . . . .
C325 C 0.2467(3) -0.1430(5) 0.4323(3) 0.044(2) Uani 1 1 d . . . . .
C352 C 0.4550(3) 0.3492(6) 0.2431(3) 0.053(2) Uani 1 1 d . . . . .
N319 N 0.3966(3) 0.2197(6) 0.0914(3) 0.075(3) Uani 1 1 d . . . . .
N306 N 0.4327(3) -0.2668(6) 0.6706(3) 0.066(2) Uani 1 1 d D . . . .
N324 N 0.1497(3) 0.1947(5) -0.1266(3) 0.074(3) Uani 1 1 d . . . . .
N317 N 0.5584(3) 0.7715(7) 0.3189(3) 0.075(3) Uani 1 1 d . . . . .
C327 C 0.2099(3) -0.1934(5) 0.4067(3) 0.051(2) Uani 1 1 d . . . . .
C334 C 0.2863(3) 0.0817(6) 0.4459(3) 0.050(2) Uani 1 1 d . . . . .
C326 C 0.2827(3) -0.0175(6) 0.4497(3) 0.050(2) Uani 1 1 d . . . . .
C343 C 0.4782(3) 0.5409(6) 0.3077(3) 0.059(3) Uani 1 1 d . . . . .
N302 N 0.4067(4) -0.1064(6) 0.7905(3) 0.075(3) Uani 1 1 d . . . . .
C321 C 0.3316(3) -0.1915(6) 0.5164(3) 0.055(2) Uani 1 1 d . . . . .
C344 C 0.4542(3) 0.4141(6) 0.2757(3) 0.051(2) Uani 1 1 d . . . . .
C309 C 0.4874(3) 0.1128(6) 0.8044(3) 0.057(3) Uani 1 1 d . . . . .
C307 C 0.4594(3) 0.0317(7) 0.8010(3) 0.056(2) Uani 1 1 d . . . . .
C345 C 0.5055(3) 0.6229(6) 0.3108(3) 0.060(3) Uani 1 1 d . . . . .
C360 C 0.3056(3) 0.3507(6) 0.0002(3) 0.059(3) Uani 1 1 d . . . . .
C308 C 0.4351(4) -0.0933(7) 0.7682(3) 0.061(3) Uani 1 1 d . . . . .
C357 C 0.3361(4) 0.3040(6) 0.0332(3) 0.063(3) Uani 1 1 d . . . . .
C320 C 0.3230(4) -0.2763(6) 0.5262(3) 0.061(3) Uani 1 1 d . . . . .
H320 H 0.298384 -0.306568 0.511509 0.073 Uiso 1 1 calc R U . . .
N301 N 0.3211(5) -0.0935(7) 0.8965(4) 0.092(4) Uani 1 1 d . . . . .
C313 C 0.5097(4) 0.1354(6) 0.7754(3) 0.061(3) Uani 1 1 d . . . . .
H313 H 0.505778 0.101409 0.751636 0.073 Uiso 1 1 calc R U . . .
O3A O 0.3901(4) 0.0724(7) 0.2654(4) 0.085(3) Uani 0.7412 1 d D U P . .
C316 C 0.4353(4) -0.1535(7) 0.7352(3) 0.061(3) Uani 1 1 d D . . . .
C362 C 0.2504(3) 0.3390(6) -0.0522(3) 0.059(3) Uani 1 1 d . . . . .
C339 C 0.3968(4) 0.4483(7) 0.3535(3) 0.062(3) Uani 1 1 d . . . . .
O2A O 0.2537(4) 0.0297(7) 0.1846(3) 0.084(3) Uani 0.7412 1 d D U P . .
C351 C 0.4307(3) 0.2734(7) 0.2400(3) 0.062(3) Uani 1 1 d . . . . .
H351 H 0.414060 0.259850 0.259218 0.075 Uiso 1 1 calc R U . . .
C335 C 0.2645(3) 0.1276(7) 0.4130(3) 0.063(3) Uani 1 1 d . . . . .
H335 H 0.247233 0.096327 0.391405 0.076 Uiso 1 1 calc R U . . .
C331 C 0.1826(4) -0.1510(7) 0.3756(3) 0.068(3) Uani 1 1 d . . . . .
H331 H 0.187131 -0.090281 0.369694 0.082 Uiso 1 1 calc R U . . .
C328 C 0.2014(3) -0.2797(6) 0.4148(4) 0.070(3) Uani 1 1 d . . . . .
H328 H 0.219564 -0.309562 0.436351 0.084 Uiso 1 1 calc R U . . .
C349 C 0.5313(4) 0.6414(7) 0.2843(4) 0.069(3) Uani 1 1 d . . . . .
H349 H 0.531309 0.603049 0.262328 0.083 Uiso 1 1 calc R U . . .
C363 C 0.2833(3) 0.5693(7) -0.0429(3) 0.059(2) Uani 1 1 d . . . . .
C342 C 0.4270(3) 0.4618(7) 0.3270(3) 0.059(3) Uani 1 1 d . . . . .
C370 C 0.2152(4) 0.2868(7) -0.0778(3) 0.065(3) Uani 1 1 d . . . . .
C350 C 0.4309(4) 0.2161(8) 0.2082(4) 0.072(3) Uani 1 1 d . . . . .
H350 H 0.414134 0.163126 0.206104 0.086 Uiso 1 1 calc R U . . .
C306 C 0.4074(4) -0.0478(8) 0.8197(3) 0.070(3) Uani 1 1 d . . . . .
C336 C 0.2680(4) 0.2194(6) 0.4117(3) 0.066(3) Uani 1 1 d . . . . .
H336 H 0.253142 0.250405 0.388787 0.079 Uiso 1 1 calc R U . . .
C333 C 0.3123(4) 0.1309(6) 0.4754(3) 0.069(3) Uani 1 1 d . . . . .
H333 H 0.329458 0.101889 0.497767 0.083 Uiso 1 1 calc R U . . .
C329 C 0.1671(4) -0.3237(7) 0.3921(4) 0.075(4) Uani 1 1 d . . . . .
H329 H 0.161855 -0.384032 0.397964 0.090 Uiso 1 1 calc R U . . .
C319 C 0.3495(4) -0.3179(7) 0.5572(3) 0.068(3) Uani 1 1 d . . . . .
H319 H 0.342586 -0.376777 0.563904 0.082 Uiso 1 1 calc R U . . .
C361 C 0.2835(4) 0.4723(6) -0.0358(3) 0.059(3) Uani 1 1 d . . . . .
C348 C 0.5575(4) 0.7170(8) 0.2901(4) 0.074(3) Uani 1 1 d . . . . .
H348 H 0.575567 0.728516 0.271889 0.089 Uiso 1 1 calc R U . . .
C353 C 0.4808(5) 0.3627(9) 0.2165(4) 0.081(4) Uani 1 1 d . . . . .
H353 H 0.499759 0.412427 0.219359 0.097 Uiso 1 1 calc R U . . .
C312 C 0.5371(3) 0.2054(7) 0.7807(3) 0.064(3) Uani 1 1 d . . . . .
H312 H 0.552210 0.219747 0.760402 0.077 Uiso 1 1 calc R U . . .
C303 C 0.3772(4) -0.0626(8) 0.8475(4) 0.075(3) Uani 1 1 d . . . . .
C358 C 0.3330(4) 0.2170(7) 0.0405(4) 0.080(4) Uani 1 1 d . . . . .
H358 H 0.309909 0.183709 0.025145 0.096 Uiso 1 1 calc R U . . .
C369 C 0.2087(4) 0.1987(7) -0.0713(4) 0.073(3) Uani 1 1 d . . . . .
H369 H 0.226694 0.168203 -0.049839 0.088 Uiso 1 1 calc R U . . .
C317 C 0.4670(4) -0.1596(9) 0.7165(4) 0.085(4) Uani 1 1 d . . . . .
H317 H 0.492083 -0.124388 0.725353 0.102 Uiso 1 1 calc R U . . .
C330 C 0.1483(4) -0.1991(7) 0.3528(4) 0.074(3) Uani 1 1 d . . . . .
H330 H 0.130157 -0.171389 0.330607 0.088 Uiso 1 1 calc R U . . .
O1A O 0.2912(4) 0.2408(9) 0.3066(4) 0.098(4) Uani 0.7412 1 d D U P . .
H1AA H 0.266051 0.224064 0.307237 0.147 Uiso 0.7412 1 calc R U P . .
C332 C 0.3131(4) 0.2212(7) 0.4724(4) 0.080(4) Uani 1 1 d . . . . .
H332 H 0.330093 0.254294 0.493620 0.096 Uiso 1 1 calc R U . . .
C322 C 0.3673(4) -0.1492(7) 0.5396(4) 0.088(5) Uani 1 1 d . . . . .
H322 H 0.373383 -0.088484 0.535026 0.105 Uiso 1 1 calc R U . . .
C340 C 0.3617(5) 0.3941(9) 0.3426(4) 0.085(4) Uani 1 1 d . . . . .
H340 H 0.356193 0.364829 0.317567 0.102 Uiso 1 1 calc R U . . .
C4A C 0.3198(5) 0.1448(7) 0.2158(4) 0.060(3) Uani 0.7412 1 d D U P . .
C310 C 0.4930(4) 0.1660(8) 0.8377(4) 0.077(3) Uani 1 1 d . . . . .
H310 H 0.477631 0.153810 0.858011 0.092 Uiso 1 1 calc R U . . .
C367 C 0.2585(5) 0.6049(7) -0.0765(4) 0.084(4) Uani 1 1 d . . . . .
H367 H 0.241704 0.567178 -0.095953 0.101 Uiso 1 1 calc R U . . .
C3A C 0.3241(4) 0.1719(7) 0.1783(4) 0.062(4) Uani 0.7412 1 d D U P . .
H3A H 0.327790 0.128679 0.159078 0.074 Uiso 0.7412 1 calc R U P . .
C354 C 0.4791(5) 0.3029(8) 0.1851(4) 0.078(3) Uani 1 1 d . . . . .
H354 H 0.496909 0.313248 0.166500 0.094 Uiso 1 1 calc R U . . .
C356 C 0.3693(4) 0.3525(7) 0.0559(4) 0.084(4) Uani 1 1 d . . . . .
H356 H 0.371810 0.415062 0.052515 0.101 Uiso 1 1 calc R U . . .
C355 C 0.3995(4) 0.3044(7) 0.0843(4) 0.088(5) Uani 1 1 d . . . . .
H355 H 0.423450 0.336118 0.099313 0.106 Uiso 1 1 calc R U . . .
C359 C 0.3625(4) 0.1742(8) 0.0698(4) 0.079(4) Uani 1 1 d . . . . .
H359 H 0.359002 0.112652 0.074894 0.095 Uiso 1 1 calc R U . . .
C337 C 0.3749(5) 0.4728(9) 0.4145(4) 0.082(4) Uani 1 1 d . . . . .
H337 H 0.380193 0.500133 0.439941 0.098 Uiso 1 1 calc R U . . .
C323 C 0.3938(4) -0.1975(7) 0.5695(4) 0.092(5) Uani 1 1 d . . . . .
H323 H 0.419474 -0.170264 0.583876 0.110 Uiso 1 1 calc R U . . .
C311 C 0.5210(5) 0.2370(8) 0.8413(4) 0.083(4) Uani 1 1 d . . . . .
H311 H 0.524148 0.274125 0.864131 0.100 Uiso 1 1 calc R U . . .
C364 C 0.3071(4) 0.6275(7) -0.0162(4) 0.074(3) Uani 1 1 d . . . . .
H364 H 0.325192 0.605682 0.007494 0.089 Uiso 1 1 calc R U . . .
C365 C 0.3047(4) 0.7193(8) -0.0240(4) 0.079(3) Uani 1 1 d . . . . .
H365 H 0.321332 0.759004 -0.005364 0.095 Uiso 1 1 calc R U . . .
C338 C 0.4033(5) 0.4887(10) 0.3900(4) 0.084(4) Uani 1 1 d . . . . .
H338 H 0.427189 0.527388 0.398427 0.100 Uiso 1 1 calc R U . . .
C366 C 0.2578(5) 0.6963(9) -0.0821(4) 0.090(4) Uani 1 1 d . . . . .
H366 H 0.240380 0.719835 -0.105785 0.108 Uiso 1 1 calc R U . . .
C368 C 0.1754(4) 0.1543(8) -0.0964(4) 0.080(4) Uani 1 1 d . . . . .
H368 H 0.170875 0.092903 -0.091809 0.096 Uiso 1 1 calc R U . . .
C7A C 0.3227(4) 0.0468(7) 0.2258(4) 0.068(4) Uani 0.7412 1 d D U P . .
C318 C 0.4653(4) -0.2168(9) 0.6836(4) 0.087(4) Uani 1 1 d . . . . .
H318 H 0.489002 -0.218100 0.670687 0.104 Uiso 1 1 calc R U . . .
C341 C 0.3337(5) 0.3820(9) 0.3689(4) 0.091(4) Uani 1 1 d . . . . .
H341 H 0.309135 0.344601 0.361189 0.110 Uiso 1 1 calc R U . . .
C5A C 0.3140(5) 0.2078(8) 0.2442(4) 0.076(4) Uani 0.7412 1 d D U P . .
C1A C 0.3174(5) 0.3245(9) 0.1965(5) 0.080(5) Uani 0.7412 1 d D U P . .
H1A H 0.316579 0.386147 0.190014 0.097 Uiso 0.7412 1 calc R U P . .
C302 C 0.3825(6) -0.0195(10) 0.8826(5) 0.100(5) Uani 1 1 d . . . . .
H302 H 0.404811 0.023465 0.890012 0.120 Uiso 1 1 calc R U . . .
C346 C 0.5044(5) 0.6831(10) 0.3403(5) 0.100(5) Uani 1 1 d . . . . .
H346 H 0.485003 0.676481 0.357716 0.119 Uiso 1 1 calc R U . . .
C2A C 0.3231(5) 0.2617(8) 0.1686(5) 0.078(5) Uani 0.7412 1 d D U P . .
H2A H 0.326359 0.279990 0.143005 0.094 Uiso 0.7412 1 calc R U P . .
C301 C 0.3548(6) -0.0392(12) 0.9076(5) 0.106(5) Uani 1 1 d . . . . .
H301 H 0.360016 -0.013298 0.933321 0.128 Uiso 1 1 calc R U . . .
C8A C 0.2893(5) -0.0096(7) 0.2083(4) 0.073(4) Uani 0.7412 1 d D U P . .
C372 C 0.1567(5) 0.2776(8) -0.1321(5) 0.113(6) Uani 1 1 d . . . . .
H372 H 0.138210 0.306069 -0.153882 0.135 Uiso 1 1 calc R U . . .
C6A C 0.3130(5) 0.2978(8) 0.2337(5) 0.085(5) Uani 0.7412 1 d D U P . .
H6A H 0.309089 0.341454 0.252681 0.102 Uiso 0.7412 1 calc R U P . .
C371 C 0.1892(5) 0.3300(7) -0.1090(4) 0.105(6) Uani 1 1 d . . . . .
H371 H 0.192919 0.391233 -0.114593 0.126 Uiso 1 1 calc R U . . .
C12A C 0.3589(4) 0.0117(8) 0.2502(5) 0.073(4) Uani 0.7412 1 d D U P . .
C347 C 0.5335(6) 0.7563(9) 0.3439(6) 0.112(6) Uani 1 1 d . . . . .
H347 H 0.534894 0.796168 0.365564 0.134 Uiso 1 1 calc R U . . .
C305 C 0.3166(7) -0.1353(12) 0.8635(5) 0.118(6) Uani 1 1 d . . . . .
H305 H 0.293773 -0.177340 0.856637 0.142 Uiso 1 1 calc R U . . .
C304 C 0.3440(6) -0.1214(12) 0.8369(5) 0.120(7) Uani 1 1 d . . . . .
H304 H 0.339627 -0.152213 0.812235 0.145 Uiso 1 1 calc R U . . .
C10A C 0.3290(6) -0.1336(9) 0.2411(5) 0.100(6) Uani 0.7412 1 d D U P . .
H10A H 0.330915 -0.195716 0.246624 0.120 Uiso 0.7412 1 calc R U P . .
C11A C 0.3624(6) -0.0788(9) 0.2574(5) 0.096(6) Uani 0.7412 1 d D U P . .
H11A H 0.387939 -0.102738 0.273577 0.115 Uiso 0.7412 1 calc R U P . .
C14A C 0.2166(7) -0.0247(14) 0.1689(6) 0.104(7) Uani 0.7412 1 d D U P . .
H14A H 0.224318 -0.069380 0.150820 0.156 Uiso 0.7412 1 calc . U P . .
H14B H 0.193247 0.012934 0.154451 0.156 Uiso 0.7412 1 calc . U P . .
H14C H 0.207069 -0.054799 0.190851 0.156 Uiso 0.7412 1 calc . U P . .
C13A C 0.3109(7) 0.1773(11) 0.2854(5) 0.095(5) Uani 0.7412 1 d D U P . .
H13A H 0.294051 0.121217 0.283054 0.113 Uiso 0.7412 1 calc R U P . .
H13B H 0.340285 0.164134 0.300779 0.113 Uiso 0.7412 1 calc R U P . .
C9A C 0.2927(6) -0.0995(9) 0.2170(5) 0.098(6) Uani 0.7412 1 d D U P . .
H9A H 0.269491 -0.138238 0.206025 0.118 Uiso 0.7412 1 calc R U P . .
C315 C 0.3955(6) -0.1989(14) 0.7167(6) 0.092(5) Uani 0.726(16) 1 d D . P E 1
H315 H 0.370137 -0.192106 0.727019 0.110 Uiso 0.726(16) 1 calc R U P E 1
C314 C 0.3951(6) -0.2513(14) 0.6843(6) 0.092(5) Uani 0.726(16) 1 d D . P E 1
H314 H 0.368772 -0.277594 0.670875 0.110 Uiso 0.726(16) 1 calc R U P E 1
C15A C 0.4287(6) 0.0376(16) 0.2905(9) 0.137(10) Uani 0.7412 1 d D U P . .
H15A H 0.444489 0.001540 0.274457 0.206 Uiso 0.7412 1 calc . U P . .
H15B H 0.421058 0.000363 0.311359 0.206 Uiso 0.7412 1 calc . U P . .
H15C H 0.447024 0.087062 0.302669 0.206 Uiso 0.7412 1 calc . U P . .
I311 I 0.4111(2) 0.0053(5) 0.1479(2) 0.0842(11) Uani 0.69(4) 1 d . . P A 2
Zn36 Zn 0.4449(3) 0.1506(8) 0.1328(4) 0.0611(16) Uani 0.69(4) 1 d . . P A 2
I312 I 0.51272(13) 0.1659(5) 0.10449(17) 0.1049(17) Uani 0.69(4) 1 d . . P A 2
I406 I 0.06262(13) -0.4620(3) 0.3737(2) 0.0871(17) Uani 0.46(2) 1 d . . P B 2
Zn43 Zn 0.0901(3) -0.3506(8) 0.3267(4) 0.064(3) Uani 0.46(2) 1 d . . P B 2
I405 I 0.1143(3) -0.3931(5) 0.2661(3) 0.0841(17) Uani 0.46(2) 1 d . . P B 2
Zn35 Zn 0.6024(3) 0.8694(6) 0.3343(3) 0.102(3) Uani 0.726(15) 1 d . . P F 2
I310 I 0.56707(14) 0.9845(4) 0.3732(3) 0.187(2) Uani 0.726(15) 1 d . . P F 2
I309 I 0.6328(2) 0.9004(3) 0.27424(14) 0.1508(19) Uani 0.726(15) 1 d . . P F 2
I402 I 0.3197(6) -0.0335(5) 1.0072(4) 0.186(6) Uani 0.389(10) 1 d . . P D 2
Zn41 Zn 0.2891(6) -0.1090(7) 0.9420(5) 0.135(5) Uani 0.389(10) 1 d . . P D 2
I401 I 0.2153(5) -0.0658(7) 0.9019(5) 0.225(6) Uani 0.389(10) 1 d . . P D 2
Zn42 Zn 0.4293(3) -0.3457(7) 0.6204(4) 0.070(4) Uani 0.43(2) 1 d . . P E 2
I403 I 0.50107(16) -0.3282(5) 0.6000(2) 0.090(2) Uani 0.43(2) 1 d . . P E 2
I404 I 0.39554(13) -0.4969(4) 0.63538(14) 0.079(2) Uani 0.43(2) 1 d . . P E 2
Zn34 Zn 0.29621(14) 0.4047(3) 0.43928(14) 0.0603(14) Uani 0.618(14) 1 d . U P C 2
I308 I 0.32886(8) 0.46497(19) 0.50771(7) 0.0829(11) Uani 0.618(14) 1 d . U P C 2
I307 I 0.22447(7) 0.46378(16) 0.40007(10) 0.0795(10) Uani 0.618(14) 1 d . U P C 2
C415 C 0.4238(16) -0.2470(17) 0.7370(9) 0.092(5) Uani 0.274(16) 1 d D . P E 2
H415 H 0.417512 -0.270933 0.760755 0.110 Uiso 0.274(16) 1 calc R U P E 2
C414 C 0.4221(16) -0.300(2) 0.7047(8) 0.092(5) Uani 0.274(16) 1 d D . P E 2
H414 H 0.413518 -0.360615 0.705597 0.110 Uiso 0.274(16) 1 calc R U P E 2
C4B C 0.2640(13) -0.243(2) 0.7434(10) 0.100(12) Uani 0.174 1 d DG U P G -1
C3B C 0.2716(15) -0.160(2) 0.7285(13) 0.100(14) Uani 0.174 1 d DG U P G -1
H3B H 0.289118 -0.155213 0.709274 0.120 Uiso 0.174 1 calc R U P G -1
C2B C 0.254(2) -0.084(2) 0.7416(19) 0.104(15) Uani 0.174 1 d G U P G -1
H2B H 0.258905 -0.027359 0.731323 0.125 Uiso 0.174 1 calc R U P G -1
C1B C 0.2281(19) -0.091(3) 0.7696(19) 0.106(16) Uani 0.174 1 d G U P G -1
H1B H 0.215842 -0.039487 0.778588 0.127 Uiso 0.174 1 calc R U P G -1
C6B C 0.2205(15) -0.175(3) 0.7846(14) 0.106(14) Uani 0.174 1 d G U P G -1
H6B H 0.202991 -0.179470 0.803805 0.127 Uiso 0.174 1 calc R U P G -1
C5B C 0.2384(13) -0.250(3) 0.7715(10) 0.098(12) Uani 0.174 1 d DG U P G -1
O2B O 0.2122(13) -0.325(3) 0.6782(13) 0.095(11) Uani 0.174 1 d D U P G -1
C7B C 0.2778(11) -0.327(2) 0.7248(10) 0.108(12) Uani 0.174 1 d DG U P G -1
C8B C 0.2484(11) -0.371(3) 0.6954(9) 0.088(11) Uani 0.174 1 d DG U P G -1
C9B C 0.2574(15) -0.457(3) 0.6843(11) 0.094(13) Uani 0.174 1 d G U P G -1
H9B H 0.237306 -0.487199 0.664196 0.113 Uiso 0.174 1 calc R U P G -1
C10B C 0.2957(17) -0.498(2) 0.7025(14) 0.102(14) Uani 0.174 1 d G U P G -1
H10B H 0.301788 -0.557052 0.694832 0.122 Uiso 0.174 1 calc R U P G -1
C11B C 0.3250(14) -0.454(3) 0.7318(13) 0.105(14) Uani 0.174 1 d G U P G -1
H11B H 0.351192 -0.482384 0.744271 0.126 Uiso 0.174 1 calc R U P G -1
C12B C 0.3161(11) -0.368(3) 0.7430(11) 0.107(13) Uani 0.174 1 d DG U P G -1
O3B O 0.3396(18) -0.318(4) 0.7735(15) 0.119(16) Uani 0.174 1 d D U P G -1
C809 C 0.4495(17) 0.305(4) 0.5455(17) 0.19(2) Uani 0.278 1 d D U P . .
H80A H 0.434002 0.290081 0.566760 0.227 Uiso 0.278 1 calc R U P . .
H80B H 0.429180 0.297799 0.519548 0.227 Uiso 0.278 1 calc R U P . .
C808 C 0.488(2) 0.241(3) 0.5476(15) 0.18(2) Uani 0.278 1 d D U P . .
H80C H 0.476994 0.179019 0.543328 0.212 Uiso 0.278 1 calc R U P . .
H80D H 0.506833 0.244295 0.574393 0.212 Uiso 0.278 1 calc R U P . .
C807 C 0.514(2) 0.265(3) 0.5161(14) 0.17(2) Uani 0.278 1 d D U P . .
H80E H 0.495184 0.256698 0.489273 0.202 Uiso 0.278 1 calc R U P . .
H80F H 0.538721 0.224680 0.518616 0.202 Uiso 0.278 1 calc R U P . .
C812 C 0.5294(16) 0.362(3) 0.5206(14) 0.17(2) Uani 0.278 1 d D U P . .
H81A H 0.550074 0.369174 0.546379 0.203 Uiso 0.278 1 calc R U P . .
H81B H 0.544654 0.376665 0.499114 0.203 Uiso 0.278 1 calc R U P . .
C811 C 0.491(2) 0.426(3) 0.5188(16) 0.18(2) Uani 0.278 1 d D U P . .
H81C H 0.502232 0.487791 0.523339 0.220 Uiso 0.278 1 calc R U P . .
H81D H 0.472196 0.423205 0.492095 0.220 Uiso 0.278 1 calc R U P . .
C810 C 0.466(2) 0.402(3) 0.5503(18) 0.20(2) Uani 0.278 1 d D U P . .
H81E H 0.440582 0.442149 0.547953 0.235 Uiso 0.278 1 calc R U P . .
H81F H 0.484099 0.409395 0.577102 0.235 Uiso 0.278 1 calc R U P . .
C816 C 0.4388(19) -0.009(4) 0.433(3) 0.21(2) Uani 0.2846 1 d D U P . .
H81G H 0.443229 -0.056662 0.414156 0.257 Uiso 0.2846 1 calc R U P . .
H81H H 0.443770 -0.034217 0.459882 0.257 Uiso 0.2846 1 calc R U P . .
C815 C 0.4706(15) 0.068(5) 0.431(2) 0.22(2) Uani 0.2846 1 d D U P . .
H81I H 0.466832 0.115095 0.450654 0.258 Uiso 0.2846 1 calc R U P . .
H81J H 0.500678 0.046063 0.438760 0.258 Uiso 0.2846 1 calc R U P . .
C814 C 0.4620(17) 0.108(6) 0.389(2) 0.20(2) Uani 0.2846 1 d D U P . .
H81K H 0.464810 0.060178 0.369726 0.240 Uiso 0.2846 1 calc R U P . .
H81L H 0.483526 0.154528 0.387457 0.240 Uiso 0.2846 1 calc R U P . .
C813 C 0.4162(17) 0.147(5) 0.379(2) 0.19(2) Uani 0.2846 1 d D U P . .
H81M H 0.417832 0.212404 0.374802 0.231 Uiso 0.2846 1 calc R U P . .
H81N H 0.399677 0.120308 0.354089 0.231 Uiso 0.2846 1 calc R U P . .
C818 C 0.3933(16) 0.129(4) 0.413(2) 0.18(2) Uani 0.2846 1 d D U P . .
H81O H 0.363346 0.151729 0.406338 0.221 Uiso 0.2846 1 calc R U P . .
H81P H 0.408587 0.159318 0.437555 0.221 Uiso 0.2846 1 calc R U P . .
C817 C 0.3925(15) 0.028(4) 0.421(3) 0.20(2) Uani 0.2846 1 d D U P . .
H81Q H 0.377035 -0.002997 0.396410 0.244 Uiso 0.2846 1 calc R U P . .
H81R H 0.376828 0.015516 0.442258 0.244 Uiso 0.2846 1 calc R U P . .
C802 C 0.3713(9) -0.271(3) 0.4238(7) 0.080 Uiso 0.2918 1 d D U P . .
H80G H 0.386775 -0.305174 0.447164 0.096 Uiso 0.2918 1 calc R U P . .
H80H H 0.365655 -0.210509 0.432796 0.096 Uiso 0.2918 1 calc R U P . .
C801 C 0.3282(10) -0.318(2) 0.4061(9) 0.080 Uiso 0.2918 1 d D U P . .
H80I H 0.310069 -0.319158 0.426218 0.096 Uiso 0.2918 1 calc R U P . .
H80J H 0.333842 -0.379734 0.399000 0.096 Uiso 0.2918 1 calc R U P . .
C806 C 0.3040(8) -0.268(3) 0.3688(9) 0.080 Uiso 0.2918 1 d D U P . .
H80K H 0.277180 -0.300646 0.357045 0.096 Uiso 0.2918 1 calc R U P . .
H80L H 0.295825 -0.207627 0.376292 0.096 Uiso 0.2918 1 calc R U P . .
C805 C 0.3325(9) -0.260(3) 0.3378(7) 0.080 Uiso 0.2918 1 d D U P . .
H80M H 0.337741 -0.320270 0.328040 0.096 Uiso 0.2918 1 calc R U P . .
H80N H 0.317108 -0.224652 0.314885 0.096 Uiso 0.2918 1 calc R U P . .
C804 C 0.3759(9) -0.215(2) 0.3554(9) 0.080 Uiso 0.2918 1 d D U P . .
H80O H 0.370901 -0.152910 0.362375 0.096 Uiso 0.2918 1 calc R U P . .
H80P H 0.394050 -0.214962 0.335218 0.096 Uiso 0.2918 1 calc R U P . .
C803 C 0.3998(8) -0.265(3) 0.3926(9) 0.080 Uiso 0.2918 1 d D U P . .
H80Q H 0.426892 -0.233109 0.404201 0.096 Uiso 0.2918 1 calc R U P . .
H80R H 0.407434 -0.325789 0.385226 0.096 Uiso 0.2918 1 calc R U P . .
C822 C 0.4205(15) -0.464(2) 0.8116(12) 0.080 Uiso 0.2109 1 d D U P H -2
H82A H 0.444808 -0.421820 0.820313 0.096 Uiso 0.2109 1 calc R U P H -2
H82B H 0.402464 -0.463367 0.831837 0.096 Uiso 0.2109 1 calc R U P H -2
C821 C 0.4381(11) -0.558(3) 0.8079(14) 0.080 Uiso 0.2109 1 d D U P H -2
H82C H 0.458407 -0.556338 0.789691 0.096 Uiso 0.2109 1 calc R U P H -2
H82D H 0.454283 -0.577562 0.834333 0.096 Uiso 0.2109 1 calc R U P H -2
C820 C 0.4021(15) -0.625(2) 0.7924(13) 0.080 Uiso 0.2109 1 d D U P H -2
H82E H 0.415239 -0.682237 0.787205 0.096 Uiso 0.2109 1 calc R U P H -2
H82F H 0.385280 -0.635016 0.813153 0.096 Uiso 0.2109 1 calc R U P H -2
C819 C 0.3714(15) -0.594(2) 0.7543(12) 0.080 Uiso 0.2109 1 d D U P H -2
H81S H 0.385983 -0.601630 0.731742 0.096 Uiso 0.2109 1 calc R U P H -2
H81T H 0.345677 -0.633278 0.749411 0.096 Uiso 0.2109 1 calc R U P H -2
C824 C 0.3566(12) -0.497(3) 0.7552(14) 0.080 Uiso 0.2109 1 d D U P H -2
H82G H 0.334737 -0.493569 0.771927 0.096 Uiso 0.2109 1 calc R U P H -2
H82H H 0.342592 -0.478994 0.727952 0.096 Uiso 0.2109 1 calc R U P H -2
C823 C 0.3934(15) -0.433(2) 0.7715(13) 0.080 Uiso 0.2109 1 d D U P H -2
H82I H 0.381252 -0.373351 0.774648 0.096 Uiso 0.2109 1 calc R U P H -2
H82J H 0.412294 -0.427780 0.752040 0.096 Uiso 0.2109 1 calc R U P H -2
O1B O 0.195(2) -0.349(5) 0.804(2) 0.16(2) Uani 0.174 1 d D U P G -1
H1BA H 0.200083 -0.379694 0.824418 0.247 Uiso 0.174 1 calc R U P G -1
C13B C 0.2331(19) -0.342(3) 0.788(2) 0.121(15) Uani 0.174 1 d D U P G -1
H13C H 0.231951 -0.386924 0.766842 0.145 Uiso 0.174 1 calc R U P G -1
H13D H 0.258448 -0.355497 0.809500 0.145 Uiso 0.174 1 calc R U P G -1
C15B C 0.378(3) -0.358(7) 0.797(3) 0.12(3) Uani 0.174 1 d D U P G -1
H15D H 0.393259 -0.390286 0.778835 0.186 Uiso 0.174 1 calc . U P I -1
H15E H 0.370187 -0.399810 0.815764 0.186 Uiso 0.174 1 calc . U P J -1
H15F H 0.396836 -0.311461 0.810712 0.186 Uiso 0.174 1 calc . U P K -1
C14B C 0.178(2) -0.373(6) 0.652(3) 0.14(3) Uani 0.174 1 d D U P G -1
H14D H 0.173210 -0.345872 0.625532 0.212 Uiso 0.174 1 calc . U P L -1
H14E H 0.151766 -0.369383 0.662424 0.212 Uiso 0.174 1 calc . U P M -1
H14F H 0.186663 -0.435275 0.650457 0.212 Uiso 0.174 1 calc . U P N -1

loop_
_atom_site_aniso_label
_atom_site_aniso_U_11
_atom_site_aniso_U_22
_atom_site_aniso_U_33
_atom_site_aniso_U_23
_atom_site_aniso_U_13
_atom_site_aniso_U_12
I411 0.123(10) 0.033(2) 0.140(10) -0.001(5) -0.073(7) 0.013(4)
I305 0.073(3) 0.097(3) 0.180(5) -0.074(3) 0.004(2) -0.0229(18)
I407 0.247(9) 0.062(3) 0.394(14) 0.080(6) 0.202(10) 0.075(4)
I408 0.465(18) 0.094(4) 0.219(8) -0.105(5) 0.211(10) -0.142(7)
I302 0.0961(15) 0.0376(7) 0.0875(13) -0.0138(7) 0.0388(9) -0.0165(7)
I304 0.305(9) 0.0361(15) 0.150(4) 0.0150(16) -0.133(5) -0.026(2)
I306 0.180(4) 0.045(2) 0.214(5) 0.050(3) -0.129(4) -0.033(2)
I303 0.188(6) 0.243(7) 0.074(3) 0.007(3) -0.008(3) 0.143(5)
I409 0.044(2) 0.072(3) 0.074(3) 0.024(2) -0.0064(17) -0.0016(17)
I412 0.208(13) 0.151(10) 0.113(8) -0.032(7) 0.014(5) 0.060(7)
I301 0.0784(12) 0.0412(10) 0.1261(17) 0.0158(8) -0.0011(10) 0.0044(7)
I410 0.068(3) 0.0253(18) 0.084(4) 0.0008(16) -0.0204(15) 0.0016(12)
Zn33 0.103(6) 0.028(3) 0.125(7) -0.009(3) -0.069(5) 0.000(3)
Zn32 0.139(7) 0.027(3) 0.064(5) -0.009(3) -0.033(4) 0.022(3)
Zn46 0.126(11) 0.048(7) 0.052(10) -0.003(6) -0.021(6) 0.020(6)
Zn45 0.045(4) 0.019(4) 0.066(5) 0.015(3) -0.021(3) -0.005(3)
Zn44 0.255(12) 0.008(4) 0.190(10) -0.009(5) 0.115(9) -0.002(5)
Zn31 0.0679(18) 0.0327(16) 0.078(2) 0.0004(14) 0.0166(14) -0.0063(11)
N308 0.060(4) 0.019(3) 0.058(4) -0.006(3) -0.008(3) 0.004(3)
N316 0.062(5) 0.025(4) 0.064(5) 0.000(3) -0.017(4) -0.004(3)
N309 0.064(5) 0.030(4) 0.058(5) -0.005(3) -0.013(4) -0.005(3)
N310 0.056(4) 0.033(4) 0.050(4) -0.004(3) -0.008(3) -0.002(3)
N304 0.070(5) 0.043(4) 0.054(5) -0.005(4) -0.004(4) -0.006(4)
N320 0.064(5) 0.032(4) 0.070(5) -0.016(4) -0.022(4) 0.005(3)
N305 0.066(5) 0.041(5) 0.075(6) -0.006(4) -0.026(5) -0.002(4)
N311 0.095(7) 0.029(4) 0.070(6) -0.005(4) 0.007(5) -0.002(4)
N314 0.058(5) 0.049(5) 0.054(5) 0.003(4) -0.013(4) -0.004(4)
N312 0.063(5) 0.027(4) 0.086(6) -0.007(4) -0.032(4) 0.003(3)
N315 0.063(5) 0.043(4) 0.062(5) 0.004(4) -0.009(4) -0.005(4)
N321 0.072(5) 0.033(4) 0.066(5) -0.008(4) -0.018(4) -0.002(4)
N322 0.068(5) 0.042(5) 0.070(5) -0.009(4) -0.012(4) 0.009(4)
N303 0.075(6) 0.056(5) 0.051(5) -0.005(4) 0.000(4) -0.005(4)
N307 0.091(6) 0.036(4) 0.061(5) -0.012(4) -0.034(5) 0.012(4)
N318 0.075(6) 0.056(5) 0.048(5) -0.006(4) -0.011(4) -0.005(4)
N323 0.097(7) 0.040(5) 0.088(7) 0.005(5) 0.021(6) -0.004(5)
N313 0.106(8) 0.031(4) 0.084(7) -0.003(4) 0.020(6) -0.003(5)
C324 0.052(5) 0.028(4) 0.052(5) -0.008(4) -0.010(4) 0.006(3)
C325 0.044(4) 0.021(4) 0.058(5) -0.009(3) -0.008(4) 0.002(3)
C352 0.065(6) 0.029(4) 0.055(5) 0.005(4) -0.010(5) -0.001(4)
N319 0.094(7) 0.043(5) 0.069(6) -0.015(4) -0.026(5) 0.009(4)
N306 0.084(6) 0.043(5) 0.060(5) -0.009(4) -0.012(4) -0.012(4)
N324 0.076(6) 0.031(4) 0.097(7) -0.015(4) -0.027(5) 0.008(4)
N317 0.065(6) 0.057(6) 0.089(7) -0.011(5) -0.016(5) -0.009(5)
C327 0.054(5) 0.023(4) 0.067(6) -0.007(4) -0.011(4) -0.001(4)
C334 0.060(5) 0.025(4) 0.057(5) -0.006(4) -0.003(4) -0.005(4)
C326 0.060(5) 0.027(4) 0.057(5) -0.001(4) -0.003(4) 0.004(4)
C343 0.058(6) 0.037(5) 0.065(6) -0.001(4) -0.022(5) 0.000(4)
N302 0.109(8) 0.051(5) 0.064(6) -0.012(4) 0.016(5) -0.022(5)
C321 0.063(6) 0.032(5) 0.060(6) -0.007(4) -0.013(5) 0.003(4)
C344 0.055(5) 0.033(5) 0.053(5) 0.006(4) -0.016(4) 0.001(4)
C309 0.067(6) 0.036(5) 0.055(6) -0.004(4) -0.015(5) 0.000(4)
C307 0.063(6) 0.046(5) 0.051(5) -0.007(4) -0.008(5) -0.006(4)
C345 0.056(5) 0.033(5) 0.078(7) -0.007(5) -0.015(5) -0.005(4)
C360 0.071(6) 0.036(5) 0.059(6) -0.016(4) -0.007(5) 0.003(4)
C308 0.078(7) 0.041(5) 0.060(6) -0.002(4) 0.006(5) -0.014(5)
C357 0.072(6) 0.032(5) 0.070(6) -0.010(4) -0.019(5) 0.005(4)
C320 0.072(6) 0.036(5) 0.058(6) -0.006(4) -0.021(5) 0.004(4)
N301 0.138(11) 0.052(6) 0.097(8) -0.009(6) 0.050(8) -0.026(6)
C313 0.072(6) 0.032(5) 0.067(6) -0.006(4) -0.009(5) -0.002(4)
O3A 0.078(7) 0.065(7) 0.113(9) 0.017(6) 0.024(7) 0.021(6)
C316 0.072(7) 0.046(6) 0.057(6) -0.009(4) -0.002(5) -0.012(5)
C362 0.072(6) 0.033(5) 0.060(6) -0.016(4) -0.013(5) 0.005(4)
C339 0.069(6) 0.044(5) 0.061(6) 0.001(5) -0.010(5) -0.001(5)
O2A 0.117(9) 0.066(7) 0.064(6) -0.012(5) 0.008(6) -0.043(7)
C351 0.055(5) 0.051(6) 0.072(7) -0.010(5) -0.005(5) -0.007(4)
C335 0.056(6) 0.042(5) 0.079(7) -0.003(5) -0.012(5) -0.002(4)
C331 0.079(7) 0.031(5) 0.080(7) 0.003(5) -0.015(6) -0.004(5)
C328 0.062(6) 0.033(5) 0.094(8) 0.007(5) -0.032(6) 0.000(4)
C349 0.078(7) 0.046(6) 0.069(7) -0.004(5) -0.014(6) -0.009(5)
C363 0.068(6) 0.042(5) 0.060(6) -0.003(4) -0.001(5) 0.002(4)
C342 0.060(6) 0.058(6) 0.048(5) 0.000(5) -0.013(4) 0.003(5)
C370 0.068(6) 0.040(5) 0.070(6) -0.020(5) -0.025(5) 0.007(4)
C350 0.063(6) 0.054(6) 0.081(8) -0.011(6) -0.026(6) -0.001(5)
C306 0.096(8) 0.053(6) 0.057(6) -0.001(5) 0.011(6) -0.018(6)
C336 0.079(7) 0.033(5) 0.073(7) -0.003(5) -0.013(5) 0.002(5)
C333 0.097(8) 0.031(5) 0.064(6) -0.009(4) -0.018(6) -0.007(5)
C329 0.073(7) 0.032(5) 0.098(8) 0.009(5) -0.033(6) -0.010(5)
C319 0.097(8) 0.035(5) 0.059(6) -0.002(4) -0.018(6) 0.007(5)
C361 0.078(7) 0.029(5) 0.064(6) -0.003(4) 0.000(5) 0.004(4)
C348 0.068(7) 0.056(7) 0.083(8) 0.010(6) -0.017(6) -0.007(5)
C353 0.106(10) 0.065(7) 0.063(7) -0.012(6) 0.001(7) -0.030(7)
C312 0.058(6) 0.051(6) 0.075(7) 0.007(5) -0.008(5) 0.006(5)
C303 0.096(9) 0.061(7) 0.065(7) -0.002(6) 0.013(6) -0.014(6)
C358 0.099(9) 0.038(6) 0.082(8) -0.014(5) -0.031(7) -0.003(5)
C369 0.077(7) 0.033(5) 0.095(8) 0.002(5) -0.018(6) 0.001(5)
C317 0.069(7) 0.082(9) 0.093(9) -0.039(7) -0.009(7) -0.023(6)
C330 0.084(7) 0.038(5) 0.078(7) 0.006(5) -0.032(6) -0.003(5)
O1A 0.062(6) 0.092(9) 0.136(11) -0.058(8) 0.011(7) -0.016(6)
C332 0.105(9) 0.041(6) 0.077(8) -0.017(5) -0.016(7) -0.017(6)
C322 0.095(8) 0.028(5) 0.103(9) 0.001(5) -0.063(7) -0.002(5)
C340 0.105(10) 0.070(8) 0.082(8) -0.027(7) 0.022(8) -0.027(7)
C4A 0.065(8) 0.022(6) 0.091(10) -0.001(6) 0.014(7) 0.001(5)
C310 0.090(8) 0.061(7) 0.074(7) -0.022(6) 0.008(6) -0.013(6)
C367 0.119(10) 0.027(5) 0.088(8) 0.001(5) -0.022(7) 0.009(6)
C3A 0.044(6) 0.036(6) 0.094(10) 0.000(6) -0.012(6) -0.003(5)
C354 0.113(10) 0.053(7) 0.066(7) -0.004(5) 0.012(7) -0.021(6)
C356 0.097(9) 0.031(5) 0.099(9) -0.008(5) -0.039(7) -0.002(5)
C355 0.098(9) 0.033(5) 0.103(9) -0.014(5) -0.050(7) -0.002(5)
C359 0.095(9) 0.051(6) 0.072(7) -0.015(5) -0.024(6) -0.003(6)
C337 0.093(9) 0.079(9) 0.068(7) -0.016(6) 0.005(7) -0.007(7)
C323 0.101(9) 0.037(6) 0.103(9) 0.000(6) -0.058(8) 0.002(6)
C311 0.100(9) 0.061(7) 0.082(8) -0.032(6) 0.004(7) -0.020(7)
C364 0.092(8) 0.038(6) 0.080(8) -0.013(5) -0.008(6) -0.007(5)
C365 0.086(8) 0.052(7) 0.096(9) -0.022(6) 0.009(7) -0.009(6)
C338 0.081(8) 0.099(10) 0.067(7) -0.015(7) 0.007(6) -0.021(7)
C366 0.119(11) 0.056(7) 0.084(9) -0.001(6) -0.005(8) 0.005(7)
C368 0.068(7) 0.049(6) 0.101(9) -0.003(6) -0.028(6) -0.010(5)
C7A 0.105(11) 0.036(7) 0.072(9) -0.013(6) 0.035(8) -0.013(7)
C318 0.077(8) 0.074(8) 0.102(10) -0.036(7) 0.005(7) 0.001(7)
C341 0.105(10) 0.075(9) 0.094(10) -0.039(8) 0.022(8) -0.034(8)
C5A 0.070(9) 0.044(8) 0.106(11) -0.005(8) -0.002(8) 0.002(7)
C1A 0.057(8) 0.041(8) 0.125(13) 0.015(9) -0.022(9) 0.003(6)
C302 0.131(13) 0.082(9) 0.102(11) -0.036(8) 0.055(10) -0.038(9)
C346 0.113(11) 0.079(9) 0.110(11) -0.039(8) 0.031(9) -0.028(8)
C2A 0.051(7) 0.063(9) 0.110(12) 0.030(9) -0.010(8) -0.004(7)
C301 0.133(14) 0.102(12) 0.098(11) -0.029(9) 0.059(10) -0.027(10)
C8A 0.121(12) 0.037(7) 0.065(8) -0.009(6) 0.028(9) -0.020(8)
C372 0.116(11) 0.046(7) 0.133(12) -0.001(7) -0.071(10) -0.004(7)
C6A 0.057(8) 0.045(8) 0.137(14) -0.024(9) -0.015(9) 0.004(6)
C371 0.123(11) 0.032(5) 0.115(10) 0.003(6) -0.077(9) -0.009(6)
C12A 0.091(10) 0.040(7) 0.094(10) 0.008(7) 0.035(9) 0.013(7)
C347 0.131(13) 0.058(8) 0.146(15) -0.054(9) 0.026(12) -0.033(9)
C305 0.150(16) 0.106(13) 0.113(12) -0.033(10) 0.060(12) -0.054(12)
C304 0.154(16) 0.109(13) 0.109(12) -0.040(10) 0.053(12) -0.069(12)
C10A 0.19(2) 0.025(7) 0.101(13) 0.005(8) 0.073(13) 0.006(10)
C11A 0.142(15) 0.053(9) 0.111(13) 0.018(9) 0.068(12) 0.027(10)
C14A 0.123(16) 0.097(14) 0.101(14) -0.037(11) 0.045(12) -0.066(13)
C13A 0.114(14) 0.063(10) 0.107(13) -0.009(10) 0.024(11) 0.014(10)
C9A 0.163(18) 0.063(10) 0.073(11) -0.009(8) 0.038(11) -0.032(11)
C315 0.075(8) 0.107(11) 0.091(9) -0.058(8) 0.013(6) -0.040(7)
C314 0.075(8) 0.107(11) 0.091(9) -0.058(8) 0.013(6) -0.040(7)
C15A 0.076(13) 0.095(16) 0.23(3) 0.038(18) 0.013(16) 0.013(12)
I311 0.096(2) 0.0408(12) 0.0988(17) 0.0023(8) -0.018(2) 0.0089(11)
Zn36 0.079(3) 0.045(3) 0.046(4) -0.002(2) -0.016(2) 0.0104(16)
I312 0.102(3) 0.129(2) 0.0845(16) 0.0134(19) 0.0203(11) 0.0388(14)
I406 0.070(2) 0.0314(15) 0.144(3) 0.0243(14) -0.015(3) -0.0043(11)
Zn43 0.037(3) 0.034(4) 0.106(6) -0.009(3) -0.017(3) 0.005(2)
I405 0.0469(19) 0.070(2) 0.118(3) -0.0534(18) -0.021(2) 0.004(2)
Zn35 0.090(3) 0.035(3) 0.146(5) 0.021(2) -0.054(3) -0.0105(17)
I310 0.147(2) 0.0685(19) 0.297(5) -0.071(3) -0.061(3) 0.0109(15)
I309 0.114(3) 0.120(2) 0.180(3) 0.085(2) -0.0545(19) -0.0425(18)
I402 0.369(14) 0.075(3) 0.162(6) -0.066(4) 0.169(9) -0.102(6)
Zn41 0.239(15) 0.037(3) 0.160(11) -0.010(5) 0.112(10) -0.008(7)
I401 0.280(11) 0.088(4) 0.360(13) 0.075(7) 0.185(11) 0.093(6)
Zn42 0.069(5) 0.081(7) 0.043(5) -0.011(4) -0.025(3) 0.025(4)
I403 0.075(3) 0.118(4) 0.075(3) 0.0238(19) 0.0115(18) 0.044(3)
I404 0.109(4) 0.0362(17) 0.070(2) 0.0014(12) -0.033(2) 0.0059(15)
Zn34 0.077(2) 0.033(3) 0.072(2) -0.0132(19) 0.0176(19) -0.0104(16)
I308 0.129(2) 0.0484(12) 0.0763(14) -0.0309(9) 0.0320(13) -0.0353(11)
I307 0.0773(13) 0.0287(9) 0.130(2) -0.0102(9) 0.0165(11) 0.0035(7)
C415 0.075(8) 0.107(11) 0.091(9) -0.058(8) 0.013(6) -0.040(7)
C414 0.075(8) 0.107(11) 0.091(9) -0.058(8) 0.013(6) -0.040(7)
C4B 0.07(2) 0.14(2) 0.07(3) -0.039(17) -0.043(17) 0.002(19)
C3B 0.07(3) 0.14(2) 0.07(3) -0.03(2) -0.037(19) 0.02(2)
C2B 0.07(3) 0.14(2) 0.08(3) -0.03(2) -0.04(2) 0.02(3)
C1B 0.07(3) 0.14(2) 0.09(3) -0.03(3) -0.03(2) 0.02(3)
C6B 0.08(3) 0.14(2) 0.08(3) -0.04(2) -0.04(2) 0.01(3)
C5B 0.07(2) 0.13(2) 0.07(3) -0.05(2) -0.042(18) 0.00(2)
O2B 0.12(2) 0.09(3) 0.07(2) 0.018(19) 0.013(17) -0.029(19)
C7B 0.11(2) 0.12(2) 0.08(2) -0.022(17) 0.008(16) -0.003(17)
C8B 0.12(2) 0.10(2) 0.05(2) -0.002(16) 0.025(16) -0.016(18)
C9B 0.13(3) 0.10(2) 0.05(2) 0.001(18) 0.03(2) -0.01(2)
C10B 0.14(3) 0.11(3) 0.06(3) 0.00(2) 0.03(2) 0.00(2)
C11B 0.13(3) 0.11(2) 0.07(3) 0.00(2) 0.03(2) 0.00(2)
C12B 0.11(2) 0.11(2) 0.10(3) -0.013(19) 0.014(18) -0.005(19)
O3B 0.11(3) 0.11(3) 0.12(3) -0.02(2) -0.01(2) 0.01(2)
C809 0.32(6) 0.13(3) 0.09(3) -0.02(3) -0.03(3) 0.02(3)
C808 0.31(6) 0.11(3) 0.08(2) 0.01(2) -0.02(3) 0.02(3)
C807 0.31(6) 0.10(2) 0.06(2) 0.00(2) -0.03(3) 0.01(3)
C812 0.31(6) 0.09(3) 0.07(2) 0.01(2) -0.04(3) 0.02(3)
C811 0.32(6) 0.10(3) 0.09(3) -0.02(3) -0.04(3) 0.02(3)
C810 0.32(6) 0.12(3) 0.11(3) -0.02(3) -0.03(3) 0.02(3)
C816 0.10(3) 0.23(5) 0.32(6) -0.03(5) 0.05(3) 0.04(3)
C815 0.10(3) 0.24(5) 0.30(6) -0.02(5) 0.04(3) 0.03(3)
C814 0.09(3) 0.24(5) 0.28(6) -0.04(4) 0.06(3) 0.05(3)
C813 0.08(3) 0.24(5) 0.26(5) -0.05(4) 0.05(3) 0.04(3)
C818 0.06(2) 0.22(5) 0.27(5) -0.06(5) 0.04(3) 0.03(3)
C817 0.09(2) 0.23(5) 0.29(6) -0.04(5) 0.04(3) 0.03(3)
O1B 0.11(3) 0.21(6) 0.16(5) 0.07(4) -0.01(3) 0.04(4)
C13B 0.10(3) 0.14(3) 0.09(3) -0.03(3) -0.03(2) 0.00(3)
C15B 0.11(4) 0.10(5) 0.14(5) -0.02(4) -0.01(3) 0.01(4)
C14B 0.15(4) 0.16(6) 0.10(4) 0.03(4) -0.01(3) -0.07(4)

loop_
_atom_type_symbol
_atom_type_description
_atom_type_scat_dispersion_real
_atom_type_scat_dispersion_imag
_atom_type_scat_source
C C 0.0181 0.0091 'International Tables Vol C Tables 4.2.6.8 and 6.1.1.4'
H H 0.0000 0.0000 'International Tables Vol C Tables 4.2.6.8 and 6.1.1.4'
I I -0.3257 6.8362 'International Tables Vol C Tables 4.2.6.8 and 6.1.1.4'
N N 0.0311 0.0180 'International Tables Vol C Tables 4.2.6.8 and 6.1.1.4'
O O 0.0492 0.0322 'International Tables Vol C Tables 4.2.6.8 and 6.1.1.4'
Zn Zn -1.5491 0.6778 'International Tables Vol C Tables 4.2.6.8 and 6.1.1.4'

loop_
_exptl_crystal_face_index_h
_exptl_crystal_face_index_k
_exptl_crystal_face_index_l
_exptl_crystal_face_perp_dist
0 0 1 0.0793
0 0 -1 0.0854
0 1 -1 0.0781
0 -1 2 0.1092
1 -2 -2 0.0957
1 0 0 0.0475
-1 0 0 0.0267
1 0 -1 0.0788
-1 0 1 0.0530
2 1 -1 0.0875
-1 2 2 0.1150
-2 -1 1 0.0848
1 0 2 0.0738
-1 0 -2 0.0622

loop_
_geom_angle_atom_site_label_1
_geom_angle_atom_site_label_2
_geom_angle_atom_site_label_3
_geom_angle
_geom_angle_site_symmetry_1
_geom_angle_site_symmetry_3
_geom_angle_publ_flag
I306 Zn33 I305 124.2(5) . . ?
N305 Zn33 I305 109.7(6) 4 . ?
N305 Zn33 I306 108.6(6) 4 . ?
N312 Zn33 I305 104.6(6) . . ?
N312 Zn33 I306 108.6(6) . . ?
N312 Zn33 N305 97.9(6) . 4 ?
I304 Zn32 I303 124.5(4) . . ?
N307 Zn32 I304 108.1(5) . . ?
N307 Zn32 I303 104.5(6) . . ?
N306 Zn32 I304 106.5(6) . . ?
N306 Zn32 I303 109.2(5) . . ?
N306 Zn32 N307 101.8(5) . . ?
I412 Zn46 I411 122.8(14) . . ?
N318 Zn46 I411 101.8(11) . . ?
N318 Zn46 I412 109.9(13) . . ?
N319 Zn46 I411 104.6(13) . . ?
N319 Zn46 I412 113.3(13) . . ?
N319 Zn46 N318 102.0(14) . . ?
I410 Zn45 I409 128.5(8) . . ?
N324 Zn45 I409 102.6(7) 4_666 . ?
N324 Zn45 I410 112.3(7) 4_666 . ?
N324 Zn45 N317 92.2(8) 4_666 . ?
N317 Zn45 I409 110.1(7) . . ?
N317 Zn45 I410 105.3(7) . . ?
I407 Zn44 I408 119.9(6) . . ?
N311 Zn44 I407 106.6(7) . . ?
N311 Zn44 I408 108.1(7) . . ?
N311 Zn44 N313 102.2(6) . . ?
N313 Zn44 I407 113.2(7) . . ?
N313 Zn44 I408 105.4(7) . . ?
I301 Zn31 I302 121.7(2) . . ?
N323 Zn31 I302 109.4(4) 1_546 . ?
N323 Zn31 I301 107.3(4) 1_546 . ?
N301 Zn31 I302 104.5(4) . . ?
N301 Zn31 I301 109.7(5) . . ?
N301 Zn31 N323 102.6(5) . 1_546 ?
C325 N308 C324 114.3(7) . . ?
C343 N316 C344 113.6(10) . . ?
C324 N309 C326 114.6(7) . . ?
C325 N310 C326 114.1(7) . . ?
C307 N304 C308 113.6(10) . . ?
C362 N320 C360 114.6(9) . . ?
C312 N305 Zn33 121.3(10) . 4_656 ?
C312 N305 Zn43 123.3(10) . 4_656 ?
C311 N305 Zn33 120.3(8) . 4_656 ?
C311 N305 C312 118.3(10) . . ?
C311 N305 Zn43 118.1(8) . 4_656 ?
C336 N311 Zn44 121.0(9) . . ?
C336 N311 C332 118.8(9) . . ?
C336 N311 Zn34 121.7(7) . . ?
C332 N311 Zn44 120.2(8) . . ?
C332 N311 Zn34 119.5(7) . . ?
C344 N314 C342 114.9(9) . . ?
C329 N312 Zn33 119.6(7) . . ?
C329 N312 Zn43 121.1(7) . . ?
C330 N312 Zn33 120.3(7) . . ?
C330 N312 C329 119.7(8) . . ?
C330 N312 Zn43 119.1(7) . . ?
C342 N315 C343 114.3(9) . . ?
C361 N321 C360 114.3(8) . . ?
C361 N322 C362 115.4(8) . . ?
C307 N303 C306 114.6(9) . . ?
C319 N307 Zn32 122.2(7) . . ?
C319 N307 Zn42 123.4(8) . . ?
C323 N307 Zn32 119.6(7) . . ?
C323 N307 C319 118.0(9) . . ?
C323 N307 Zn42 118.2(8) . . ?
C350 N318 Zn46 125.7(12) . . ?
C350 N318 Zn36 117.5(8) . . ?
C354 N318 Zn46 115.5(13) . . ?
C354 N318 C350 118.4(10) . . ?
C354 N318 Zn36 124.0(10) . . ?
Zn31 N323 Zn41 16.8(5) 1_564 1_564 ?
C365 N323 Zn31 125.9(9) . 1_564 ?
C365 N323 C366 118.6(11) . . ?
C365 N323 Zn41 109.6(10) . 1_564 ?
C366 N323 Zn31 115.5(9) . 1_564 ?
C366 N323 Zn41 131.7(11) . 1_564 ?
C337 N313 Zn44 123.6(9) . . ?
C337 N313 Zn34 122.2(9) . . ?
C341 N313 Zn44 118.0(10) . . ?
C341 N313 C337 118.4(12) . . ?
C341 N313 Zn34 119.3(9) . . ?
N308 C324 C321 116.0(8) . . ?
N309 C324 N308 125.0(8) . . ?
N309 C324 C321 119.0(8) . . ?
N308 C325 C327 115.8(7) . . ?
N310 C325 N308 126.2(7) . . ?
N310 C325 C327 118.1(7) . . ?
C351 C352 C344 120.5(10) . . ?
C351 C352 C353 118.6(10) . . ?
C353 C352 C344 120.9(9) . . ?
C355 N319 Zn46 116.9(13) . . ?
C355 N319 C359 117.9(10) . . ?
C355 N319 Zn36 122.1(8) . . ?
C359 N319 Zn46 123.9(12) . . ?
C359 N319 Zn36 119.9(8) . . ?
C318 N306 Zn32 123.0(10) . . ?
C318 N306 C314 118.1(11) . . ?
C318 N306 Zn42 121.3(10) . . ?
C318 N306 C414 103.9(18) . . ?
C314 N306 Zn32 117.5(8) . . ?
C414 N306 Zn42 121.4(13) . . ?
C368 N324 Zn45 120.3(8) . 4_565 ?
C368 N324 Zn35 123.3(8) . 4_565 ?
C372 N324 Zn45 121.7(9) . 4_565 ?
C372 N324 C368 117.4(10) . . ?
C372 N324 Zn35 119.2(8) . 4_565 ?
C348 N317 Zn45 122.0(11) . . ?
C348 N317 C347 118.7(11) . . ?
C348 N317 Zn35 124.7(11) . . ?
C347 N317 Zn45 119.1(9) . . ?
C347 N317 Zn35 115.9(9) . . ?
C331 C327 C325 120.1(8) . . ?
C328 C327 C325 121.3(8) . . ?
C328 C327 C331 118.5(8) . . ?
C335 C334 C326 122.2(8) . . ?
C333 C334 C326 120.8(9) . . ?
C333 C334 C335 117.0(9) . . ?
N309 C326 C334 117.0(8) . . ?
N310 C326 N309 125.6(8) . . ?
N310 C326 C334 117.5(8) . . ?
N316 C343 C345 116.5(11) . . ?
N315 C343 N316 126.0(9) . . ?
N315 C343 C345 117.4(9) . . ?
C308 N302 C306 115.9(10) . . ?
C320 C321 C324 122.2(8) . . ?
C320 C321 C322 117.8(9) . . ?
C322 C321 C324 119.8(9) . . ?
N316 C344 C352 116.9(10) . . ?
N314 C344 N316 125.3(9) . . ?
N314 C344 C352 117.8(8) . . ?
C313 C309 C307 121.9(9) . . ?
C310 C309 C307 120.5(11) . . ?
C310 C309 C313 117.6(10) . . ?
N304 C307 C309 115.6(10) . . ?
N303 C307 N304 126.5(9) . . ?
N303 C307 C309 117.9(9) . . ?
C349 C345 C343 122.2(10) . . ?
C346 C345 C343 119.6(12) . . ?
C346 C345 C349 118.2(11) . . ?
N320 C360 C357 115.0(9) . . ?
N321 C360 N320 126.3(9) . . ?
N321 C360 C357 118.7(8) . . ?
N304 C308 C316 116.2(10) . . ?
N302 C308 N304 125.1(10) . . ?
N302 C308 C316 118.6(9) . . ?
C358 C357 C360 122.6(9) . . ?
C358 C357 C356 119.0(10) . . ?
C356 C357 C360 118.4(9) . . ?
C321 C320 H320 120.0 . . ?
C321 C320 C319 120.0(10) . . ?
C319 C320 H320 120.0 . . ?
C301 N301 Zn31 124.7(10) . . ?
C301 N301 Zn41 110.4(11) . . ?
C305 N301 Zn31 116.4(11) . . ?
C305 N301 C301 118.9(13) . . ?
C305 N301 Zn41 130.0(12) . . ?
C309 C313 H313 119.8 . . ?
C312 C313 C309 120.4(10) . . ?
C312 C313 H313 119.8 . . ?
C12A O3A C15A 116.4(12) . . ?
C308 C316 C315 119.2(12) . . ?
C308 C316 C415 121.6(14) . . ?
C317 C316 C308 124.0(10) . . ?
C317 C316 C315 115.8(11) . . ?
C317 C316 C415 100.3(18) . . ?
N320 C362 N322 124.3(9) . . ?
N320 C362 C370 118.6(9) . . ?
N322 C362 C370 117.1(9) . . ?
C340 C339 C342 120.9(10) . . ?
C340 C339 C338 117.9(12) . . ?
C338 C339 C342 121.2(10) . . ?
C8A O2A C14A 118.7(14) . . ?
C352 C351 H351 120.7 . . ?
C352 C351 C350 118.7(12) . . ?
C350 C351 H351 120.7 . . ?
C334 C335 H335 120.2 . . ?
C334 C335 C336 119.7(9) . . ?
C336 C335 H335 120.2 . . ?
C327 C331 H331 120.6 . . ?
C327 C331 C330 118.8(9) . . ?
C330 C331 H331 120.6 . . ?
C327 C328 H328 119.7 . . ?
C327 C328 C329 120.6(9) . . ?
C329 C328 H328 119.7 . . ?
C345 C349 H349 120.4 . . ?
C345 C349 C348 119.2(11) . . ?
C348 C349 H349 120.4 . . ?
C367 C363 C361 120.6(9) . . ?
C367 C363 C364 117.1(10) . . ?
C364 C363 C361 122.3(10) . . ?
N314 C342 C339 116.6(9) . . ?
N315 C342 N314 125.7(11) . . ?
N315 C342 C339 117.7(10) . . ?
C369 C370 C362 122.2(9) . . ?
C369 C370 C371 120.0(10) . . ?
C371 C370 C362 117.8(10) . . ?
N318 C350 C351 122.5(11) . . ?
N318 C350 H350 118.7 . . ?
C351 C350 H350 118.7 . . ?
N303 C306 C303 117.7(10) . . ?
N302 C306 N303 124.3(11) . . ?
N302 C306 C303 118.0(10) . . ?
N311 C336 C335 121.8(10) . . ?
N311 C336 H336 119.1 . . ?
C335 C336 H336 119.1 . . ?
C334 C333 H333 120.1 . . ?
C332 C333 C334 119.8(10) . . ?
C332 C333 H333 120.1 . . ?
N312 C329 C328 121.2(9) . . ?
N312 C329 H329 119.4 . . ?
C328 C329 H329 119.4 . . ?
N307 C319 C320 122.8(10) . . ?
N307 C319 H319 118.6 . . ?
C320 C319 H319 118.6 . . ?
N321 C361 N322 124.7(9) . . ?
N321 C361 C363 119.9(9) . . ?
N322 C361 C363 115.4(9) . . ?
N317 C348 C349 123.1(14) . . ?
N317 C348 H348 118.4 . . ?
C349 C348 H348 118.4 . . ?
C352 C353 H353 120.2 . . ?
C352 C353 C354 119.6(11) . . ?
C354 C353 H353 120.2 . . ?
N305 C312 C313 121.8(12) . . ?
N305 C312 H312 119.1 . . ?
C313 C312 H312 119.1 . . ?
C302 C303 C306 121.4(12) . . ?
C302 C303 C304 119.7(14) . . ?
C304 C303 C306 118.9(12) . . ?
C357 C358 H358 119.1 . . ?
C357 C358 C359 121.9(10) . . ?
C359 C358 H358 119.1 . . ?
C370 C369 H369 120.5 . . ?
C370 C369 C368 119.0(10) . . ?
C368 C369 H369 120.5 . . ?
C316 C317 H317 118.8 . . ?
C316 C317 C318 122.3(11) . . ?
C318 C317 H317 118.8 . . ?
N312 C330 C331 121.1(9) . . ?
N312 C330 H330 119.4 . . ?
C331 C330 H330 119.4 . . ?
C13A O1A H1AA 109.5 . . ?
N311 C332 C333 122.8(10) . . ?
N311 C332 H332 118.6 . . ?
C333 C332 H332 118.6 . . ?
C321 C322 H322 120.7 . . ?
C323 C322 C321 118.6(10) . . ?
C323 C322 H322 120.7 . . ?
C339 C340 H340 120.3 . . ?
C339 C340 C341 119.3(12) . . ?
C341 C340 H340 120.3 . . ?
C3A C4A C7A 119.0(10) . . ?
C3A C4A C5A 120.3(9) . . ?
C5A C4A C7A 120.6(11) . . ?
C309 C310 H310 120.3 . . ?
C311 C310 C309 119.5(13) . . ?
C311 C310 H310 120.3 . . ?
C363 C367 H367 120.1 . . ?
C363 C367 C366 119.8(12) . . ?
C366 C367 H367 120.1 . . ?
C4A C3A H3A 119.8 . . ?
C2A C3A C4A 120.4(11) . . ?
C2A C3A H3A 119.8 . . ?
N318 C354 C353 121.9(13) . . ?
N318 C354 H354 119.1 . . ?
C353 C354 H354 119.1 . . ?
C357 C356 H356 121.7 . . ?
C357 C356 C355 116.5(10) . . ?
C355 C356 H356 121.7 . . ?
N319 C355 C356 124.3(10) . . ?
N319 C355 H355 117.8 . . ?
C356 C355 H355 117.8 . . ?
N319 C359 C358 120.2(11) . . ?
N319 C359 H359 119.9 . . ?
C358 C359 H359 119.9 . . ?
N313 C337 H337 118.6 . . ?
N313 C337 C338 122.8(12) . . ?
C338 C337 H337 118.6 . . ?
N307 C323 C322 122.6(10) . . ?
N307 C323 H323 118.7 . . ?
C322 C323 H323 118.7 . . ?
N305 C311 C310 122.3(11) . . ?
N305 C311 H311 118.9 . . ?
C310 C311 H311 118.9 . . ?
C363 C364 H364 120.1 . . ?
C363 C364 C365 119.7(11) . . ?
C365 C364 H364 120.1 . . ?
N323 C365 C364 121.9(11) . . ?
N323 C365 H365 119.1 . . ?
C364 C365 H365 119.1 . . ?
C339 C338 C337 119.6(12) . . ?
C339 C338 H338 120.2 . . ?
C337 C338 H338 120.2 . . ?
N323 C366 C367 122.9(13) . . ?
N323 C366 H366 118.6 . . ?
C367 C366 H366 118.6 . . ?
N324 C368 C369 122.1(11) . . ?
N324 C368 H368 119.0 . . ?
C369 C368 H368 119.0 . . ?
C8A C7A C4A 119.4(11) . . ?
C12A C7A C4A 120.9(11) . . ?
C12A C7A C8A 119.5(10) . . ?
N306 C318 C317 121.8(13) . . ?
N306 C318 H318 119.1 . . ?
C317 C318 H318 119.1 . . ?
N313 C341 C340 122.0(12) . . ?
N313 C341 H341 119.0 . . ?
C340 C341 H341 119.0 . . ?
C4A C5A C13A 119.6(11) . . ?
C6A C5A C4A 118.3(11) . . ?
C6A C5A C13A 122.1(12) . . ?
C2A C1A H1A 120.0 . . ?
C6A C1A H1A 120.0 . . ?
C6A C1A C2A 120.0(11) . . ?
C303 C302 H302 120.8 . . ?
C303 C302 C301 118.5(14) . . ?
C301 C302 H302 120.8 . . ?
C345 C346 H346 121.4 . . ?
C345 C346 C347 117.2(15) . . ?
C347 C346 H346 121.4 . . ?
C3A C2A H2A 120.1 . . ?
C1A C2A C3A 119.7(12) . . ?
C1A C2A H2A 120.1 . . ?
N301 C301 C302 122.0(14) . . ?
N301 C301 H301 119.0 . . ?
C302 C301 H301 119.0 . . ?
O2A C8A C7A 116.7(10) . . ?
O2A C8A C9A 124.2(12) . . ?
C9A C8A C7A 119.0(11) . . ?
N324 C372 H372 116.9 . . ?
N324 C372 C371 126.1(12) . . ?
C371 C372 H372 116.9 . . ?
C5A C6A H6A 119.3 . . ?
C1A C6A C5A 121.3(11) . . ?
C1A C6A H6A 119.3 . . ?
C370 C371 C372 115.3(11) . . ?
C370 C371 H371 122.4 . . ?
C372 C371 H371 122.4 . . ?
O3A C12A C7A 115.1(10) . . ?
O3A C12A C11A 124.2(12) . . ?
C7A C12A C11A 120.7(11) . . ?
N317 C347 C346 123.4(13) . . ?
N317 C347 H347 118.3 . . ?
C346 C347 H347 118.3 . . ?
N301 C305 H305 118.7 . . ?
N301 C305 C304 122.5(15) . . ?
C304 C305 H305 118.7 . . ?
C303 C304 C305 118.1(15) . . ?
C303 C304 H304 120.9 . . ?
C305 C304 H304 120.9 . . ?
C11A C10A H10A 119.8 . . ?
C11A C10A C9A 120.3(12) . . ?
C9A C10A H10A 119.8 . . ?
C12A C11A H11A 120.3 . . ?
C10A C11A C12A 119.5(12) . . ?
C10A C11A H11A 120.3 . . ?
O2A C14A H14A 109.5 . . ?
O2A C14A H14B 109.5 . . ?
O2A C14A H14C 109.5 . . ?
H14A C14A H14B 109.5 . . ?
H14A C14A H14C 109.5 . . ?
H14B C14A H14C 109.5 . . ?
O1A C13A C5A 113.7(14) . . ?
O1A C13A H13A 108.8 . . ?
O1A C13A H13B 108.8 . . ?
C5A C13A H13A 108.8 . . ?
C5A C13A H13B 108.8 . . ?
H13A C13A H13B 107.7 . . ?
C8A C9A H9A 119.6 . . ?
C10A C9A C8A 120.9(12) . . ?
C10A C9A H9A 119.6 . . ?
C316 C315 H315 120.5 . . ?
C314 C315 C316 119.1(15) . . ?
C314 C315 H315 120.5 . . ?
N306 C314 H314 119.5 . . ?
C315 C314 N306 120.9(13) . . ?
C315 C314 H314 119.5 . . ?
O3A C15A H15A 109.5 . . ?
O3A C15A H15B 109.5 . . ?
O3A C15A H15C 109.5 . . ?
H15A C15A H15B 109.5 . . ?
H15A C15A H15C 109.5 . . ?
H15B C15A H15C 109.5 . . ?
N318 Zn36 N319 101.8(6) . . ?
N318 Zn36 I311 110.4(6) . . ?
N318 Zn36 I312 105.8(5) . . ?
N319 Zn36 I311 106.4(5) . . ?
N319 Zn36 I312 104.2(6) . . ?
I311 Zn36 I312 125.7(5) . . ?
N305 Zn43 N312 102.7(6) 4 . ?
N305 Zn43 I406 105.3(5) 4 . ?
N305 Zn43 I405 110.0(7) 4 . ?
N312 Zn43 I406 105.9(6) . . ?
N312 Zn43 I405 106.3(5) . . ?
I405 Zn43 I406 124.5(5) . . ?
N324 Zn35 I310 108.3(5) 4_666 . ?
N324 Zn35 I309 106.1(5) 4_666 . ?
N317 Zn35 N324 101.6(5) . 4_666 ?
N317 Zn35 I310 105.7(5) . . ?
N317 Zn35 I309 106.5(5) . . ?
I309 Zn35 I310 126.1(4) . . ?
N323 Zn41 I402 116.6(7) 1_546 . ?
N323 Zn41 I401 98.9(6) 1_546 . ?
N301 Zn41 N323 102.9(6) . 1_546 ?
N301 Zn41 I402 118.1(7) . . ?
N301 Zn41 I401 96.0(7) . . ?
I402 Zn41 I401 120.4(5) . . ?
N307 Zn42 N306 102.4(6) . . ?
N307 Zn42 I403 106.2(7) . . ?
N307 Zn42 I404 108.2(5) . . ?
N306 Zn42 I403 106.3(5) . . ?
N306 Zn42 I404 106.4(6) . . ?
I403 Zn42 I404 125.1(4) . . ?
N311 Zn34 I308 110.1(3) . . ?
N311 Zn34 I307 107.6(3) . . ?
N313 Zn34 N311 101.5(4) . . ?
N313 Zn34 I308 108.2(3) . . ?
N313 Zn34 I307 106.8(4) . . ?
I308 Zn34 I307 120.8(2) . . ?
C316 C415 H415 120.1 . . ?
C414 C415 C316 120(2) . . ?
C414 C415 H415 120.1 . . ?
N306 C414 H414 119.7 . . ?
C415 C414 N306 121(2) . . ?
C415 C414 H414 119.7 . . ?
C3B C4B C5B 120.0 . . ?
C3B C4B C7B 119.8(15) . . ?
C5B C4B C7B 119.5(15) . . ?
C4B C3B H3B 120.0 . . ?
C4B C3B C2B 120.0 . . ?
C2B C3B H3B 120.0 . . ?
C3B C2B H2B 120.0 . . ?
C1B C2B C3B 120.0 . . ?
C1B C2B H2B 120.0 . . ?
C2B C1B H1B 120.0 . . ?
C6B C1B C2B 120.0 . . ?
C6B C1B H1B 120.0 . . ?
C1B C6B H6B 120.0 . . ?
C1B C6B C5B 120.0 . . ?
C5B C6B H6B 120.0 . . ?
C4B C5B C13B 118(3) . . ?
C6B C5B C4B 120.0 . . ?
C6B C5B C13B 122(3) . . ?
C8B O2B C14B 118(2) . . ?
C8B C7B C4B 119.7(15) . . ?
C8B C7B C12B 120.0 . . ?
C12B C7B C4B 118.8(15) . . ?
O2B C8B C7B 117(3) . . ?
O2B C8B C9B 123(3) . . ?
C7B C8B C9B 120.0 . . ?
C8B C9B H9B 120.0 . . ?
C8B C9B C10B 120.0 . . ?
C10B C9B H9B 120.0 . . ?
C9B C10B H10B 120.0 . . ?
C11B C10B C9B 120.0 . . ?
C11B C10B H10B 120.0 . . ?
C10B C11B H11B 120.0 . . ?
C10B C11B C12B 120.0 . . ?
C12B C11B H11B 120.0 . . ?
C11B C12B C7B 120.0 . . ?
O3B C12B C7B 112(3) . . ?
O3B C12B C11B 127(3) . . ?
C12B O3B C15B 117(6) . . ?
H80A C809 H80B 108.1 . . ?
C808 C809 H80A 109.6 . . ?
C808 C809 H80B 109.6 . . ?
C808 C809 C810 110(2) . . ?
C810 C809 H80A 109.6 . . ?
C810 C809 H80B 109.6 . . ?
C809 C808 H80C 109.5 . . ?
C809 C808 H80D 109.5 . . ?
C809 C808 C807 110.6(19) . . ?
H80C C808 H80D 108.1 . . ?
C807 C808 H80C 109.5 . . ?
C807 C808 H80D 109.5 . . ?
C808 C807 H80E 109.4 . . ?
C808 C807 H80F 109.4 . . ?
C808 C807 C812 111.3(18) . . ?
H80E C807 H80F 108.0 . . ?
C812 C807 H80E 109.4 . . ?
C812 C807 H80F 109.4 . . ?
C807 C812 H81A 109.5 . . ?
C807 C812 H81B 109.5 . . ?
H81A C812 H81B 108.1 . . ?
C811 C812 C807 110.5(18) . . ?
C811 C812 H81A 109.5 . . ?
C811 C812 H81B 109.5 . . ?
C812 C811 H81C 109.5 . . ?
C812 C811 H81D 109.5 . . ?
H81C C811 H81D 108.1 . . ?
C810 C811 C812 110.7(19) . . ?
C810 C811 H81C 109.5 . . ?
C810 C811 H81D 109.5 . . ?
C809 C810 H81E 109.4 . . ?
C809 C810 H81F 109.4 . . ?
C811 C810 C809 111.4(19) . . ?
C811 C810 H81E 109.4 . . ?
C811 C810 H81F 109.4 . . ?
H81E C810 H81F 108.0 . . ?
H81G C816 H81H 108.4 . . ?
C815 C816 H81G 110.0 . . ?
C815 C816 H81H 110.0 . . ?
C817 C816 H81G 110.0 . . ?
C817 C816 H81H 110.0 . . ?
C817 C816 C815 108.6(19) . . ?
C816 C815 H81I 109.8 . . ?
C816 C815 H81J 109.8 . . ?
H81I C815 H81J 108.3 . . ?
C814 C815 C816 109(2) . . ?
C814 C815 H81I 109.8 . . ?
C814 C815 H81J 109.8 . . ?
C815 C814 H81K 109.8 . . ?
C815 C814 H81L 109.8 . . ?
C815 C814 C813 109.4(18) . . ?
H81K C814 H81L 108.2 . . ?
C813 C814 H81K 109.8 . . ?
C813 C814 H81L 109.8 . . ?
C814 C813 H81M 109.8 . . ?
C814 C813 H81N 109.8 . . ?
H81M C813 H81N 108.2 . . ?
C818 C813 C814 109.4(17) . . ?
C818 C813 H81M 109.8 . . ?
C818 C813 H81N 109.8 . . ?
C813 C818 H81O 109.7 . . ?
C813 C818 H81P 109.7 . . ?
C813 C818 C817 109.7(19) . . ?
H81O C818 H81P 108.2 . . ?
C817 C818 H81O 109.7 . . ?
C817 C818 H81P 109.7 . . ?
C816 C817 H81Q 109.6 . . ?
C816 C817 H81R 109.6 . . ?
C818 C817 C816 110.3(17) . . ?
C818 C817 H81Q 109.6 . . ?
C818 C817 H81R 109.6 . . ?
H81Q C817 H81R 108.1 . . ?
H80G C802 H80H 108.1 . . ?
C801 C802 H80G 109.5 . . ?
C801 C802 H80H 109.5 . . ?
C801 C802 C803 110.6(19) . . ?
C803 C802 H80G 109.5 . . ?
C803 C802 H80H 109.5 . . ?
C802 C801 H80I 109.5 . . ?
C802 C801 H80J 109.5 . . ?
C802 C801 C806 110.9(17) . . ?
H80I C801 H80J 108.0 . . ?
C806 C801 H80I 109.5 . . ?
C806 C801 H80J 109.5 . . ?
C801 C806 H80K 109.5 . . ?
C801 C806 H80L 109.5 . . ?
H80K C806 H80L 108.1 . . ?
C805 C806 C801 110.5(16) . . ?
C805 C806 H80K 109.5 . . ?
C805 C806 H80L 109.5 . . ?
C806 C805 H80M 109.3 . . ?
C806 C805 H80N 109.3 . . ?
H80M C805 H80N 107.9 . . ?
C804 C805 C806 111.7(17) . . ?
C804 C805 H80M 109.3 . . ?
C804 C805 H80N 109.3 . . ?
C805 C804 H80O 109.4 . . ?
C805 C804 H80P 109.4 . . ?
C805 C804 C803 111.2(17) . . ?
H80O C804 H80P 108.0 . . ?
C803 C804 H80O 109.4 . . ?
C803 C804 H80P 109.4 . . ?
C802 C803 H80Q 109.5 . . ?
C802 C803 H80R 109.5 . . ?
C804 C803 C802 110.6(16) . . ?
C804 C803 H80Q 109.5 . . ?
C804 C803 H80R 109.5 . . ?
H80Q C803 H80R 108.1 . . ?
H82A C822 H82B 108.1 . . ?
C821 C822 H82A 109.6 . . ?
C821 C822 H82B 109.6 . . ?
C821 C822 C823 110(2) . . ?
C823 C822 H82A 109.6 . . ?
C823 C822 H82B 109.6 . . ?
C822 C821 H82C 109.2 . . ?
C822 C821 H82D 109.2 . . ?
H82C C821 H82D 107.9 . . ?
C820 C821 C822 112.1(18) . . ?
C820 C821 H82C 109.2 . . ?
C820 C821 H82D 109.2 . . ?
C821 C820 H82E 108.9 . . ?
C821 C820 H82F 108.9 . . ?
H82E C820 H82F 107.7 . . ?
C819 C820 C821 113.3(18) . . ?
C819 C820 H82E 108.9 . . ?
C819 C820 H82F 108.9 . . ?
C820 C819 H81S 108.7 . . ?
C820 C819 H81T 108.7 . . ?
H81S C819 H81T 107.6 . . ?
C824 C819 C820 114.2(18) . . ?
C824 C819 H81S 108.7 . . ?
C824 C819 H81T 108.7 . . ?
C819 C824 H82G 108.9 . . ?
C819 C824 H82H 108.9 . . ?
C819 C824 C823 113.2(18) . . ?
H82G C824 H82H 107.7 . . ?
C823 C824 H82G 108.9 . . ?
C823 C824 H82H 108.9 . . ?
C822 C823 H82I 109.1 . . ?
C822 C823 H82J 109.1 . . ?
C824 C823 C822 112.3(18) . . ?
C824 C823 H82I 109.1 . . ?
C824 C823 H82J 109.1 . . ?
H82I C823 H82J 107.9 . . ?
C13B O1B H1BA 109.5 . . ?
C5B C13B H13C 109.2 . . ?
C5B C13B H13D 109.2 . . ?
O1B C13B C5B 112(3) . . ?
O1B C13B H13C 109.2 . . ?
O1B C13B H13D 109.1 . . ?
H13C C13B H13D 107.9 . . ?
O3B C15B H15D 109.5 . . ?
O3B C15B H15E 109.5 . . ?
O3B C15B H15F 109.5 . . ?
H15D C15B H15E 109.5 . . ?
H15D C15B H15F 109.5 . . ?
H15E C15B H15F 109.5 . . ?
O2B C14B H14D 109.5 . . ?
O2B C14B H14E 109.5 . . ?
O2B C14B H14F 109.5 . . ?
H14D C14B H14E 109.5 . . ?
H14D C14B H14F 109.5 . . ?
H14E C14B H14F 109.5 . . ?

loop_
_geom_bond_atom_site_label_1
_geom_bond_atom_site_label_2
_geom_bond_distance
_geom_bond_site_symmetry_2
_geom_bond_publ_flag
I411 Zn46 2.56(3) . ?
I305 Zn33 2.597(17) . ?
I407 Zn44 2.464(17) . ?
I408 Zn44 2.503(17) . ?
I302 Zn31 2.531(5) . ?
I304 Zn32 2.461(11) . ?
I306 Zn33 2.484(15) . ?
I303 Zn32 2.493(14) . ?
I409 Zn45 2.532(17) . ?
I412 Zn46 2.45(3) . ?
I301 Zn31 2.526(4) . ?
I410 Zn45 2.467(16) . ?
Zn33 N305 2.137(14) 4 ?
Zn33 N312 2.095(12) . ?
Zn32 N307 2.102(11) . ?
Zn32 N306 2.037(12) . ?
Zn46 N318 2.17(3) . ?
Zn46 N319 1.97(3) . ?
Zn45 N324 2.174(19) 4_666 ?
Zn45 N317 2.18(2) . ?
Zn44 N311 2.056(12) . ?
Zn44 N313 2.081(18) . ?
Zn31 N323 2.087(11) 1_546 ?
Zn31 N301 2.079(13) . ?
N308 C324 1.344(11) . ?
N308 C325 1.329(11) . ?
N316 C343 1.341(13) . ?
N316 C344 1.345(12) . ?
N309 C324 1.314(12) . ?
N309 C326 1.339(12) . ?
N310 C325 1.316(11) . ?
N310 C326 1.327(11) . ?
N304 C307 1.330(13) . ?
N304 C308 1.346(13) . ?
N320 C360 1.335(12) . ?
N320 C362 1.324(12) . ?
N305 C312 1.350(15) . ?
N305 C311 1.328(17) . ?
N305 Zn43 2.028(14) 4_656 ?
N311 C336 1.317(13) . ?
N311 C332 1.319(15) . ?
N311 Zn34 2.103(9) . ?
N314 C344 1.318(14) . ?
N314 C342 1.340(13) . ?
N312 C329 1.337(13) . ?
N312 C330 1.332(13) . ?
N312 Zn43 2.057(13) . ?
N315 C343 1.328(15) . ?
N315 C342 1.317(13) . ?
N321 C360 1.332(13) . ?
N321 C361 1.325(13) . ?
N322 C362 1.347(13) . ?
N322 C361 1.343(13) . ?
N303 C307 1.318(14) . ?
N303 C306 1.339(14) . ?
N307 C319 1.337(14) . ?
N307 C323 1.313(15) . ?
N307 Zn42 2.045(12) . ?
N318 C350 1.334(16) . ?
N318 C354 1.315(15) . ?
N318 Zn36 2.025(15) . ?
N323 C365 1.306(17) . ?
N323 C366 1.313(16) . ?
N323 Zn41 2.110(14) 1_564 ?
N313 C337 1.328(16) . ?
N313 C341 1.315(16) . ?
N313 Zn34 2.054(12) . ?
C324 C321 1.474(12) . ?
C325 C327 1.506(11) . ?
C352 C344 1.488(14) . ?
C352 C351 1.364(14) . ?
C352 C353 1.366(17) . ?
N319 C355 1.301(15) . ?
N319 C359 1.358(14) . ?
N319 Zn36 2.127(14) . ?
N306 C318 1.278(16) . ?
N306 C314 1.389(19) . ?
N306 Zn42 2.078(14) . ?
N306 C414 1.38(2) . ?
N324 C368 1.325(14) . ?
N324 C372 1.285(16) . ?
N324 Zn35 2.031(12) 4_565 ?
N317 C348 1.281(16) . ?
N317 C347 1.30(2) . ?
N317 Zn35 2.017(13) . ?
C327 C331 1.382(14) . ?
C327 C328 1.361(13) . ?
C334 C326 1.500(12) . ?
C334 C335 1.379(14) . ?
C334 C333 1.378(13) . ?
C343 C345 1.494(14) . ?
N302 C308 1.315(15) . ?
N302 C306 1.330(14) . ?
C321 C320 1.359(14) . ?
C321 C322 1.393(13) . ?
C309 C307 1.495(14) . ?
C309 C313 1.381(16) . ?
C309 C310 1.377(15) . ?
C345 C349 1.376(17) . ?
C345 C346 1.363(17) . ?
C360 C357 1.499(14) . ?
C308 C316 1.452(15) . ?
C357 C358 1.336(15) . ?
C357 C356 1.379(14) . ?
C320 H320 0.9500 . ?
C320 C319 1.363(13) . ?
N301 C301 1.33(2) . ?
N301 C305 1.281(19) . ?
N301 Zn41 2.046(17) . ?
C313 H313 0.9500 . ?
C313 C312 1.351(15) . ?
O3A C12A 1.363(13) . ?
O3A C15A 1.440(16) . ?
C316 C317 1.307(18) . ?
C316 C315 1.456(17) . ?
C316 C415 1.45(2) . ?
C362 C370 1.490(13) . ?
C339 C342 1.467(16) . ?
C339 C340 1.366(16) . ?
C339 C338 1.373(16) . ?
O2A C8A 1.378(14) . ?
O2A C14A 1.439(15) . ?
C351 H351 0.9500 . ?
C351 C350 1.393(16) . ?
C335 H335 0.9500 . ?
C335 C336 1.382(14) . ?
C331 H331 0.9500 . ?
C331 C330 1.399(14) . ?
C328 H328 0.9500 . ?
C328 C329 1.369(14) . ?
C349 H349 0.9500 . ?
C349 C348 1.395(16) . ?
C363 C361 1.475(14) . ?
C363 C367 1.363(15) . ?
C363 C364 1.373(14) . ?
C370 C369 1.363(15) . ?
C370 C371 1.371(15) . ?
C350 H350 0.9500 . ?
C306 C303 1.506(17) . ?
C336 H336 0.9500 . ?
C333 H333 0.9500 . ?
C333 C332 1.359(15) . ?
C329 H329 0.9500 . ?
C319 H319 0.9500 . ?
C348 H348 0.9500 . ?
C353 H353 0.9500 . ?
C353 C354 1.397(17) . ?
C312 H312 0.9500 . ?
C303 C302 1.350(18) . ?
C303 C304 1.360(19) . ?
C358 H358 0.9500 . ?
C358 C359 1.380(16) . ?
C369 H369 0.9500 . ?
C369 C368 1.385(15) . ?
C317 H317 0.9500 . ?
C317 C318 1.413(17) . ?
C330 H330 0.9500 . ?
O1A H1AA 0.8400 . ?
O1A C13A 1.423(15) . ?
C332 H332 0.9500 . ?
C322 H322 0.9500 . ?
C322 C323 1.387(14) . ?
C340 H340 0.9500 . ?
C340 C341 1.407(19) . ?
C4A C3A 1.389(12) . ?
C4A C7A 1.508(14) . ?
C4A C5A 1.398(12) . ?
C310 H310 0.9500 . ?
C310 C311 1.374(17) . ?
C367 H367 0.9500 . ?
C367 C366 1.383(17) . ?
C3A H3A 0.9500 . ?
C3A C2A 1.385(12) . ?
C354 H354 0.9500 . ?
C356 H356 0.9500 . ?
C356 C355 1.414(15) . ?
C355 H355 0.9500 . ?
C359 H359 0.9500 . ?
C337 H337 0.9500 . ?
C337 C338 1.374(19) . ?
C323 H323 0.9500 . ?
C311 H311 0.9500 . ?
C364 H364 0.9500 . ?
C364 C365 1.402(17) . ?
C365 H365 0.9500 . ?
C338 H338 0.9500 . ?
C366 H366 0.9500 . ?
C368 H368 0.9500 . ?
C7A C8A 1.388(12) . ?
C7A C12A 1.375(12) . ?
C318 H318 0.9500 . ?
C341 H341 0.9500 . ?
C5A C6A 1.395(13) . ?
C5A C13A 1.512(18) . ?
C1A H1A 0.9500 . ?
C1A C2A 1.384(13) . ?
C1A C6A 1.377(13) . ?
C302 H302 0.9500 . ?
C302 C301 1.38(2) . ?
C346 H346 0.9500 . ?
C346 C347 1.42(2) . ?
C2A H2A 0.9500 . ?
C301 H301 0.9500 . ?
C8A C9A 1.380(13) . ?
C372 H372 0.9500 . ?
C372 C371 1.401(16) . ?
C6A H6A 0.9500 . ?
C371 H371 0.9500 . ?
C12A C11A 1.381(13) . ?
C347 H347 0.9500 . ?
C305 H305 0.9500 . ?
C305 C304 1.40(2) . ?
C304 H304 0.9500 . ?
C10A H10A 0.9500 . ?
C10A C11A 1.364(14) . ?
C10A C9A 1.369(14) . ?
C11A H11A 0.9500 . ?
C14A H14A 0.9800 . ?
C14A H14B 0.9800 . ?
C14A H14C 0.9800 . ?
C13A H13A 0.9900 . ?
C13A H13B 0.9900 . ?
C9A H9A 0.9500 . ?
C315 H315 0.9500 . ?
C315 C314 1.36(2) . ?
C314 H314 0.9500 . ?
C15A H15A 0.9800 . ?
C15A H15B 0.9800 . ?
C15A H15C 0.9800 . ?
I311 Zn36 2.530(14) . ?
Zn36 I312 2.551(12) . ?
I406 Zn43 2.598(13) . ?
Zn43 I405 2.453(16) . ?
Zn35 I310 2.580(11) . ?
Zn35 I309 2.501(10) . ?
I402 Zn41 2.517(13) . ?
Zn41 I401 2.536(16) . ?
Zn42 I403 2.531(13) . ?
Zn42 I404 2.606(14) . ?
Zn34 I308 2.531(5) . ?
Zn34 I307 2.546(5) . ?
C415 H415 0.9500 . ?
C415 C414 1.36(3) . ?
C414 H414 0.9500 . ?
C4B C3B 1.3900 . ?
C4B C5B 1.3900 . ?
C4B C7B 1.511(19) . ?
C3B H3B 0.9500 . ?
C3B C2B 1.3900 . ?
C2B H2B 0.9500 . ?
C2B C1B 1.3900 . ?
C1B H1B 0.9500 . ?
C1B C6B 1.3900 . ?
C6B H6B 0.9500 . ?
C6B C5B 1.3900 . ?
C5B C13B 1.51(2) . ?
O2B C8B 1.36(2) . ?
O2B C14B 1.44(2) . ?
C7B C8B 1.3900 . ?
C7B C12B 1.3900 . ?
C8B C9B 1.3900 . ?
C9B H9B 0.9500 . ?
C9B C10B 1.3900 . ?
C10B H10B 0.9500 . ?
C10B C11B 1.3900 . ?
C11B H11B 0.9500 . ?
C11B C12B 1.3900 . ?
C12B O3B 1.37(2) . ?
O3B C15B 1.44(2) . ?
C809 H80A 0.9900 . ?
C809 H80B 0.9900 . ?
C809 C808 1.534(13) . ?
C809 C810 1.535(13) . ?
C808 H80C 0.9900 . ?
C808 H80D 0.9900 . ?
C808 C807 1.534(13) . ?
C807 H80E 0.9900 . ?
C807 H80F 0.9900 . ?
C807 C812 1.534(13) . ?
C812 H81A 0.9900 . ?
C812 H81B 0.9900 . ?
C812 C811 1.533(13) . ?
C811 H81C 0.9900 . ?
C811 H81D 0.9900 . ?
C811 C810 1.531(13) . ?
C810 H81E 0.9900 . ?
C810 H81F 0.9900 . ?
C816 H81G 0.9900 . ?
C816 H81H 0.9900 . ?
C816 C815 1.542(13) . ?
C816 C817 1.539(13) . ?
C815 H81I 0.9900 . ?
C815 H81J 0.9900 . ?
C815 C814 1.540(13) . ?
C814 H81K 0.9900 . ?
C814 H81L 0.9900 . ?
C814 C813 1.541(13) . ?
C813 H81M 0.9900 . ?
C813 H81N 0.9900 . ?
C813 C818 1.535(13) . ?
C818 H81O 0.9900 . ?
C818 H81P 0.9900 . ?
C818 C817 1.538(13) . ?
C817 H81Q 0.9900 . ?
C817 H81R 0.9900 . ?
C802 H80G 0.9900 . ?
C802 H80H 0.9900 . ?
C802 C801 1.539(13) . ?
C802 C803 1.542(13) . ?
C801 H80I 0.9900 . ?
C801 H80J 0.9900 . ?
C801 C806 1.542(13) . ?
C806 H80K 0.9900 . ?
C806 H80L 0.9900 . ?
C806 C805 1.539(13) . ?
C805 H80M 0.9900 . ?
C805 H80N 0.9900 . ?
C805 C804 1.535(13) . ?
C804 H80O 0.9900 . ?
C804 H80P 0.9900 . ?
C804 C803 1.536(13) . ?
C803 H80Q 0.9900 . ?
C803 H80R 0.9900 . ?
C822 H82A 0.9900 . ?
C822 H82B 0.9900 . ?
C822 C821 1.532(13) . ?
C822 C823 1.534(13) . ?
C821 H82C 0.9900 . ?
C821 H82D 0.9900 . ?
C821 C820 1.529(13) . ?
C820 H82E 0.9900 . ?
C820 H82F 0.9900 . ?
C820 C819 1.527(13) . ?
C819 H81S 0.9900 . ?
C819 H81T 0.9900 . ?
C819 C824 1.526(13) . ?
C824 H82G 0.9900 . ?
C824 H82H 0.9900 . ?
C824 C823 1.527(13) . ?
C823 H82I 0.9900 . ?
C823 H82J 0.9900 . ?
O1B H1BA 0.8400 . ?
O1B C13B 1.42(2) . ?
C13B H13C 0.9900 . ?
C13B H13D 0.9900 . ?
C15B H15D 0.9800 . ?
C15B H15E 0.9800 . ?
C15B H15F 0.9800 . ?
C14B H14D 0.9800 . ?
C14B H14E 0.9800 . ?
C14B H14F 0.9800 . ?

loop_
_geom_torsion_atom_site_label_1
_geom_torsion_atom_site_label_2
_geom_torsion_atom_site_label_3
_geom_torsion_atom_site_label_4
_geom_torsion
_geom_torsion_site_symmetry_1
_geom_torsion_site_symmetry_2
_geom_torsion_site_symmetry_3
_geom_torsion_site_symmetry_4
_geom_torsion_publ_flag
Zn33 N305 C312 C313 173.3(8) 4_656 . . . ?
Zn33 N305 C311 C310 -172.6(11) 4_656 . . . ?
Zn33 N312 C329 C328 174.2(11) . . . . ?
Zn33 N312 C330 C331 -175.2(11) . . . . ?
Zn32 N307 C319 C320 -174.1(10) . . . . ?
Zn32 N307 C323 C322 177.4(13) . . . . ?
Zn32 N306 C318 C317 179.1(11) . . . . ?
Zn32 N306 C314 C315 178.4(18) . . . . ?
Zn46 N318 C350 C351 -168.3(12) . . . . ?
Zn46 N318 C354 C353 169.6(13) . . . . ?
Zn46 N319 C355 C356 168.4(18) . . . . ?
Zn46 N319 C359 C358 -164.8(18) . . . . ?
Zn45 N324 C368 C369 171.4(12) 4_565 . . . ?
Zn45 N324 C372 C371 -171.2(17) 4_565 . . . ?
Zn45 N317 C348 C349 174.3(10) . . . . ?
Zn45 N317 C347 C346 -176.6(15) . . . . ?
Zn44 N311 C336 C335 -178.7(10) . . . . ?
Zn44 N311 C332 C333 -179.5(12) . . . . ?
Zn44 N313 C337 C338 -176.4(12) . . . . ?
Zn44 N313 C341 C340 177.5(12) . . . . ?
Zn31 N323 C365 C364 179.3(10) 1_564 . . . ?
Zn31 N323 C366 C367 -179.2(13) 1_564 . . . ?
Zn31 N301 C301 C302 -171.2(14) . . . . ?
Zn31 N301 C305 C304 173.5(17) . . . . ?
N308 C324 C321 C320 -9.5(15) . . . . ?
N308 C324 C321 C322 175.6(11) . . . . ?
N308 C325 C327 C331 179.2(10) . . . . ?
N308 C325 C327 C328 2.5(15) . . . . ?
N316 C343 C345 C349 4.2(14) . . . . ?
N316 C343 C345 C346 -177.2(11) . . . . ?
N309 C324 C321 C320 172.4(10) . . . . ?
N309 C324 C321 C322 -2.5(17) . . . . ?
N310 C325 C327 C331 0.1(15) . . . . ?
N310 C325 C327 C328 -176.6(11) . . . . ?
N304 C308 C316 C317 18.9(18) . . . . ?
N304 C308 C316 C315 -149.6(14) . . . . ?
N304 C308 C316 C415 151(2) . . . . ?
N320 C360 C357 C358 -0.4(18) . . . . ?
N320 C360 C357 C356 177.5(12) . . . . ?
N320 C362 C370 C369 -2.0(19) . . . . ?
N320 C362 C370 C371 178.5(13) . . . . ?
N315 C343 C345 C349 -174.4(9) . . . . ?
N315 C343 C345 C346 4.3(15) . . . . ?
N321 C360 C357 C358 -180.0(13) . . . . ?
N321 C360 C357 C356 -2.1(18) . . . . ?
N322 C362 C370 C369 179.3(12) . . . . ?
N322 C362 C370 C371 -0.2(18) . . . . ?
N303 C306 C303 C302 -16(2) . . . . ?
N303 C306 C303 C304 164.8(15) . . . . ?
N313 C337 C338 C339 -2(2) . . . . ?
C324 N308 C325 N310 0.3(14) . . . . ?
C324 N308 C325 C327 -178.7(8) . . . . ?
C324 N309 C326 N310 -6.0(16) . . . . ?
C324 N309 C326 C334 172.4(9) . . . . ?
C324 C321 C320 C319 -176.8(11) . . . . ?
C324 C321 C322 C323 179.8(13) . . . . ?
C325 N308 C324 N309 0.9(15) . . . . ?
C325 N308 C324 C321 -177.1(9) . . . . ?
C325 N310 C326 N309 6.9(15) . . . . ?
C325 N310 C326 C334 -171.4(9) . . . . ?
C325 C327 C331 C330 -178.8(11) . . . . ?
C325 C327 C328 C329 177.8(12) . . . . ?
C352 C351 C350 N318 -0.3(16) . . . . ?
C352 C353 C354 N318 -1(2) . . . . ?
N324 C372 C371 C370 0(3) . . . . ?
C327 C331 C330 N312 3(2) . . . . ?
C327 C328 C329 N312 -1(2) . . . . ?
C334 C335 C336 N311 -0.6(19) . . . . ?
C334 C333 C332 N311 -3(2) . . . . ?
C326 N309 C324 N308 1.7(15) . . . . ?
C326 N309 C324 C321 179.7(9) . . . . ?
C326 N310 C325 N308 -3.9(15) . . . . ?
C326 N310 C325 C327 175.1(9) . . . . ?
C326 C334 C335 C336 177.9(11) . . . . ?
C326 C334 C333 C332 -176.2(12) . . . . ?
C343 N316 C344 N314 -2.6(12) . . . . ?
C343 N316 C344 C352 176.7(8) . . . . ?
C343 N315 C342 N314 -1.5(14) . . . . ?
C343 N315 C342 C339 179.8(8) . . . . ?
C343 C345 C349 C348 -176.9(9) . . . . ?
C343 C345 C346 C347 175.0(13) . . . . ?
N302 C308 C316 C317 -164.8(13) . . . . ?
N302 C308 C316 C315 26.7(19) . . . . ?
N302 C308 C316 C415 -33(3) . . . . ?
N302 C306 C303 C302 164.6(14) . . . . ?
N302 C306 C303 C304 -15(2) . . . . ?
C321 C320 C319 N307 -1.1(19) . . . . ?
C321 C322 C323 N307 -5(3) . . . . ?
C344 N316 C343 N315 3.8(13) . . . . ?
C344 N316 C343 C345 -174.6(8) . . . . ?
C344 N314 C342 N315 2.5(14) . . . . ?
C344 N314 C342 C339 -178.8(8) . . . . ?
C344 C352 C351 C350 177.4(9) . . . . ?
C344 C352 C353 C354 -176.8(11) . . . . ?
C309 C313 C312 N305 -0.1(15) . . . . ?
C309 C310 C311 N305 -1(2) . . . . ?
C307 N304 C308 N302 -0.4(16) . . . . ?
C307 N304 C308 C316 175.6(9) . . . . ?
C307 N303 C306 N302 -1.8(18) . . . . ?
C307 N303 C306 C303 178.6(10) . . . . ?
C307 C309 C313 C312 -175.3(9) . . . . ?
C307 C309 C310 C311 176.0(11) . . . . ?
C345 C349 C348 N317 -1.0(17) . . . . ?
C345 C346 C347 N317 5(3) . . . . ?
C360 N320 C362 N322 -0.6(17) . . . . ?
C360 N320 C362 C370 -179.2(10) . . . . ?
C360 N321 C361 N322 -4.1(17) . . . . ?
C360 N321 C361 C363 174.5(11) . . . . ?
C360 C357 C358 C359 177.0(13) . . . . ?
C360 C357 C356 C355 -174.7(13) . . . . ?
C308 N304 C307 N303 2.6(15) . . . . ?
C308 N304 C307 C309 -175.6(9) . . . . ?
C308 N302 C306 N303 3.7(19) . . . . ?
C308 N302 C306 C303 -176.6(11) . . . . ?
C308 C316 C317 C318 -177.6(13) . . . . ?
C308 C316 C315 C314 176.2(18) . . . . ?
C308 C316 C415 C414 176(3) . . . . ?
C357 C358 C359 N319 -2(2) . . . . ?
C357 C356 C355 N319 -3(3) . . . . ?
C320 C321 C322 C323 5(2) . . . . ?
N301 C305 C304 C303 2(3) . . . . ?
C313 C309 C307 N304 10.8(14) . . . . ?
C313 C309 C307 N303 -167.5(10) . . . . ?
C313 C309 C310 C311 -1.8(18) . . . . ?
O3A C12A C11A C10A 179.0(16) . . . . ?
C316 C317 C318 N306 -1(2) . . . . ?
C316 C315 C314 N306 5(3) . . . . ?
C316 C415 C414 N306 2(7) . . . . ?
C362 N320 C360 N321 4.2(17) . . . . ?
C362 N320 C360 C357 -175.3(10) . . . . ?
C362 N322 C361 N321 7.2(17) . . . . ?
C362 N322 C361 C363 -171.4(10) . . . . ?
C362 C370 C369 C368 -179.8(12) . . . . ?
C362 C370 C371 C372 179.9(15) . . . . ?
C339 C340 C341 N313 0(2) . . . . ?
O2A C8A C9A C10A -179.4(16) . . . . ?
C351 C352 C344 N316 173.4(9) . . . . ?
C351 C352 C344 N314 -7.2(13) . . . . ?
C351 C352 C353 C354 5.2(18) . . . . ?
C335 C334 C326 N309 169.2(10) . . . . ?
C335 C334 C326 N310 -12.3(16) . . . . ?
C335 C334 C333 C332 4.4(19) . . . . ?
C331 C327 C328 C329 1.1(19) . . . . ?
C328 C327 C331 C330 -2.0(19) . . . . ?
C349 C345 C346 C347 -6(2) . . . . ?
C363 C367 C366 N323 0(3) . . . . ?
C363 C364 C365 N323 0(2) . . . . ?
C342 N314 C344 N316 -0.2(13) . . . . ?
C342 N314 C344 C352 -179.5(8) . . . . ?
C342 N315 C343 N316 -1.9(14) . . . . ?
C342 N315 C343 C345 176.4(8) . . . . ?
C342 C339 C340 C341 179.5(12) . . . . ?
C342 C339 C338 C337 -178.5(12) . . . . ?
C370 C369 C368 N324 0(2) . . . . ?
C350 N318 C354 C353 -4.0(19) . . . . ?
C306 N303 C307 N304 -1.6(16) . . . . ?
C306 N303 C307 C309 176.5(9) . . . . ?
C306 N302 C308 N304 -2.5(18) . . . . ?
C306 N302 C308 C316 -178.4(11) . . . . ?
C306 C303 C302 C301 -177.1(15) . . . . ?
C306 C303 C304 C305 179.1(17) . . . . ?
C336 N311 C332 C333 0(2) . . . . ?
C333 C334 C326 N309 -10.1(16) . . . . ?
C333 C334 C326 N310 168.3(11) . . . . ?
C333 C334 C335 C336 -2.7(17) . . . . ?
C329 N312 C330 C331 -2(2) . . . . ?
C319 N307 C323 C322 2(2) . . . . ?
C361 N321 C360 N320 -2.1(18) . . . . ?
C361 N321 C360 C357 177.5(10) . . . . ?
C361 N322 C362 N320 -4.7(17) . . . . ?
C361 N322 C362 C370 174.0(10) . . . . ?
C361 C363 C367 C366 178.4(13) . . . . ?
C361 C363 C364 C365 -178.3(12) . . . . ?
C348 N317 C347 C346 -2(3) . . . . ?
C353 C352 C344 N316 -4.5(13) . . . . ?
C353 C352 C344 N314 174.9(10) . . . . ?
C353 C352 C351 C350 -4.6(15) . . . . ?
C312 N305 C311 C310 3.7(19) . . . . ?
C303 C302 C301 N301 -6(3) . . . . ?
C358 C357 C356 C355 3(2) . . . . ?
C369 C370 C371 C372 0(2) . . . . ?
C317 C316 C315 C314 7(3) . . . . ?
C317 C316 C415 C414 -42(5) . . . . ?
C330 N312 C329 C328 1(2) . . . . ?
C332 N311 C336 C335 2.1(19) . . . . ?
C322 C321 C320 C319 -1.8(18) . . . . ?
C340 C339 C342 N314 -19.3(15) . . . . ?
C340 C339 C342 N315 159.5(11) . . . . ?
C340 C339 C338 C337 1(2) . . . . ?
C4A C3A C2A C1A -1(2) . . . . ?
C4A C7A C8A O2A -4(2) . . . . ?
C4A C7A C8A C9A 178.5(15) . . . . ?
C4A C7A C12A O3A 3(2) . . . . ?
C4A C7A C12A C11A -176.2(14) . . . . ?
C4A C5A C6A C1A 0(2) . . . . ?
C4A C5A C13A O1A -160.3(15) . . . . ?
C310 C309 C307 N304 -166.9(10) . . . . ?
C310 C309 C307 N303 14.8(15) . . . . ?
C310 C309 C313 C312 2.5(15) . . . . ?
C367 C363 C361 N321 173.3(12) . . . . ?
C367 C363 C361 N322 -8.1(18) . . . . ?
C367 C363 C364 C365 1(2) . . . . ?
C3A C4A C7A C8A -71.0(19) . . . . ?
C3A C4A C7A C12A 105.1(17) . . . . ?
C3A C4A C5A C6A 0(2) . . . . ?
C3A C4A C5A C13A -177.9(15) . . . . ?
C354 N318 C350 C351 4.6(16) . . . . ?
C356 C357 C358 C359 -1(2) . . . . ?
C355 N319 C359 C358 2(2) . . . . ?
C359 N319 C355 C356 0(2) . . . . ?
C337 N313 C341 C340 0(2) . . . . ?
C323 N307 C319 C320 1(2) . . . . ?
C311 N305 C312 C313 -3.0(16) . . . . ?
C364 C363 C361 N321 -7.6(18) . . . . ?
C364 C363 C361 N322 171.1(12) . . . . ?
C364 C363 C367 C366 -1(2) . . . . ?
C365 N323 C366 C367 1(2) . . . . ?
C338 C339 C342 N314 159.9(11) . . . . ?
C338 C339 C342 N315 -21.2(15) . . . . ?
C338 C339 C340 C341 0(2) . . . . ?
C366 N323 C365 C364 -1(2) . . . . ?
C368 N324 C372 C371 0(3) . . . . ?
C7A C4A C3A C2A -177.8(12) . . . . ?
C7A C4A C5A C6A 178.0(13) . . . . ?
C7A C4A C5A C13A 0(2) . . . . ?
C7A C8A C9A C10A -3(3) . . . . ?
C7A C12A C11A C10A -2(3) . . . . ?
C318 N306 C314 C315 -14(3) . . . . ?
C318 N306 C414 C415 40(5) . . . . ?
C341 N313 C337 C338 1(2) . . . . ?
C5A C4A C3A C2A 1(2) . . . . ?
C5A C4A C7A C8A 110.6(17) . . . . ?
C5A C4A C7A C12A -73(2) . . . . ?
C302 C303 C304 C305 0(3) . . . . ?
C346 C345 C349 C348 4.5(17) . . . . ?
C2A C1A C6A C5A 0(2) . . . . ?
C301 N301 C305 C304 -5(3) . . . . ?
C8A C7A C12A O3A 179.0(14) . . . . ?
C8A C7A C12A C11A 0(2) . . . . ?
C372 N324 C368 C369 0(2) . . . . ?
C6A C5A C13A O1A 22(3) . . . . ?
C6A C1A C2A C3A 0(2) . . . . ?
C371 C370 C369 C368 0(2) . . . . ?
C12A C7A C8A O2A 179.4(14) . . . . ?
C12A C7A C8A C9A 2(2) . . . . ?
C347 N317 C348 C349 -0.5(19) . . . . ?
C305 N301 C301 C302 7(3) . . . . ?
C304 C303 C302 C301 2(3) . . . . ?
C11A C10A C9A C8A 1(3) . . . . ?
C14A O2A C8A C7A -174.1(14) . . . . ?
C14A O2A C8A C9A 3(2) . . . . ?
C13A C5A C6A C1A 177.6(16) . . . . ?
C9A C10A C11A C12A 2(3) . . . . ?
C315 C316 C317 C318 -9(2) . . . . ?
C314 N306 C318 C317 13(2) . . . . ?
C15A O3A C12A C7A -179.0(18) . . . . ?
C15A O3A C12A C11A 0(3) . . . . ?
Zn36 N318 C350 C351 -172.9(9) . . . . ?
Zn36 N318 C354 C353 173.3(11) . . . . ?
Zn36 N319 C355 C356 177.1(13) . . . . ?
Zn36 N319 C359 C358 -174.6(12) . . . . ?
Zn43 N305 C312 C313 171.6(8) 4_656 . . . ?
Zn43 N305 C311 C310 -171.2(11) 4_656 . . . ?
Zn43 N312 C329 C328 178.2(11) . . . . ?
Zn43 N312 C330 C331 -179.3(11) . . . . ?
Zn35 N324 C368 C369 176.9(11) 4_565 . . . ?
Zn35 N324 C372 C371 -177.0(16) 4_565 . . . ?
Zn35 N317 C348 C349 169.1(9) . . . . ?
Zn35 N317 C347 C346 -172.1(15) . . . . ?
Zn41 N323 C365 C364 -176.5(12) 1_564 . . . ?
Zn41 N323 C366 C367 175.4(13) 1_564 . . . ?
Zn41 N301 C301 C302 178.3(16) . . . . ?
Zn41 N301 C305 C304 -174.2(17) . . . . ?
Zn42 N307 C319 C320 -171.9(10) . . . . ?
Zn42 N307 C323 C322 175.4(13) . . . . ?
Zn42 N306 C318 C317 176.9(11) . . . . ?
Zn42 N306 C414 C415 -179(3) . . . . ?
Zn34 N311 C336 C335 -179.4(9) . . . . ?
Zn34 N311 C332 C333 -178.8(11) . . . . ?
Zn34 N313 C337 C338 -175.8(11) . . . . ?
Zn34 N313 C341 C340 176.9(12) . . . . ?
C415 C316 C317 C318 42(2) . . . . ?
C414 N306 C318 C317 -42(3) . . . . ?
C4B C3B C2B C1B 0.0 . . . . ?
C4B C5B C13B O1B -157(5) . . . . ?
C4B C7B C8B O2B 16(3) . . . . ?
C4B C7B C8B C9B -166(3) . . . . ?
C4B C7B C12B C11B 166(3) . . . . ?
C4B C7B C12B O3B -9(4) . . . . ?
C3B C4B C5B C6B 0.0 . . . . ?
C3B C4B C5B C13B -177(2) . . . . ?
C3B C4B C7B C8B -94(3) . . . . ?
C3B C4B C7B C12B 100(3) . . . . ?
C3B C2B C1B C6B 0.0 . . . . ?
C2B C1B C6B C5B 0.0 . . . . ?
C1B C6B C5B C4B 0.0 . . . . ?
C1B C6B C5B C13B 177(2) . . . . ?
C6B C5B C13B O1B 26(6) . . . . ?
C5B C4B C3B C2B 0.0 . . . . ?
C5B C4B C7B C8B 77(3) . . . . ?
C5B C4B C7B C12B -90(2) . . . . ?
O2B C8B C9B C10B 178(3) . . . . ?
C7B C4B C3B C2B 171(3) . . . . ?
C7B C4B C5B C6B -171(3) . . . . ?
C7B C4B C5B C13B 12(3) . . . . ?
C7B C8B C9B C10B 0.0 . . . . ?
C7B C12B O3B C15B 175(7) . . . . ?
C8B C7B C12B C11B 0.0 . . . . ?
C8B C7B C12B O3B -175(3) . . . . ?
C8B C9B C10B C11B 0.0 . . . . ?
C9B C10B C11B C12B 0.0 . . . . ?
C10B C11B C12B C7B 0.0 . . . . ?
C10B C11B C12B O3B 174(4) . . . . ?
C11B C12B O3B C15B 0(8) . . . . ?
C12B C7B C8B O2B -178(2) . . . . ?
C12B C7B C8B C9B 0.0 . . . . ?
C809 C808 C807 C812 57(4) . . . . ?
C808 C809 C810 C811 57(5) . . . . ?
C808 C807 C812 C811 -56(4) . . . . ?
C807 C812 C811 C810 56(4) . . . . ?
C812 C811 C810 C809 -57(5) . . . . ?
C810 C809 C808 C807 -57(5) . . . . ?
C816 C815 C814 C813 63(6) . . . . ?
C815 C816 C817 C818 -2(9) . . . . ?
C815 C814 C813 C818 -4(8) . . . . ?
C814 C813 C818 C817 -57(6) . . . . ?
C813 C818 C817 C816 61(6) . . . . ?
C817 C816 C815 C814 -59(6) . . . . ?
C802 C801 C806 C805 56(4) . . . . ?
C801 C802 C803 C804 57(4) . . . . ?
C801 C806 C805 C804 -55(4) . . . . ?
C806 C805 C804 C803 56(4) . . . . ?
C805 C804 C803 C802 -56(4) . . . . ?
C803 C802 C801 C806 -57(4) . . . . ?
C822 C821 C820 C819 51(5) . . . . ?
C821 C822 C823 C824 56(4) . . . . ?
C821 C820 C819 C824 -46(5) . . . . ?
C820 C819 C824 C823 46(5) . . . . ?
C819 C824 C823 C822 -51(5) . . . . ?
C823 C822 C821 C820 -56(4) . . . . ?
C14B O2B C8B C7B -171(6) . . . . ?
C14B O2B C8B C9B 11(6) . . . . ?

loop_
_exptl_oxdiff_crystal_face_indexfrac_h
_exptl_oxdiff_crystal_face_indexfrac_k
_exptl_oxdiff_crystal_face_indexfrac_l
_exptl_oxdiff_crystal_face_x
_exptl_oxdiff_crystal_face_y
_exptl_oxdiff_crystal_face_z
-0.0000 0.0000 1.0001 0.0099 -0.0427 0.0134
0.0000 -0.0000 -1.0001 -0.0099 0.0427 -0.0134
0.0000 0.9999 -1.0005 -0.0039 0.0748 0.0839
-0.0001 -0.9999 2.0006 0.0137 -0.1175 -0.0705
1.0002 -1.9999 -1.9994 0.0180 0.0206 -0.2242
1.0000 0.0000 0.0001 0.0497 -0.0007 -0.0029
-1.0000 -0.0000 -0.0001 -0.0497 0.0007 0.0029
1.0001 0.0000 -1.0000 0.0398 0.0420 -0.0163
-1.0001 -0.0000 1.0000 -0.0398 -0.0420 0.0163
2.0001 1.0000 -1.0003 0.0955 0.0734 0.0782
-1.0002 1.9999 1.9994 -0.0180 -0.0206 0.2242
-2.0001 -1.0000 1.0003 -0.0955 -0.0734 -0.0782
1.0000 0.0000 2.0003 0.0694 -0.0861 0.0239
-1.0000 -0.0000 -2.0003 -0.0694 0.0861 -0.0239
